data_1571784
loop_
_publ_author_name
'Qu, Chulin'
'Gong, Xinxin'
'Sun, Yufen'
'Gao, Hu'
'Cai, Fangjian'
'Zhao, Yue'
'Wu, Fan'
'Shen, Zhen'

_publ_section_title
;
 Synergistic <i>meso</i>-&#x3b2; regulation of porphyrins: squeezing the
 band gap into the near-infrared I/II region.
;
_journal_issue 27
_journal_name_full 'Chemical science'
_journal_page_first 10491
_journal_page_last 10498
_journal_paper_doi 10.1039/d4sc01806k
_journal_volume 15
_journal_year 2024
_chemical_formula_moiety 'C96 H108 Cl N4 Si4 Zn, C8 H20 N'
_chemical_formula_sum 'C104 H128 Cl N5 Si4 Zn'
_chemical_formula_weight 1661.29
_space_group_crystal_system triclinic
_space_group_IT_number 2
_space_group_name_Hall '-P 1'
_space_group_name_H-M_alt 'P -1'
_atom_sites_solution_hydrogens mixed
_atom_sites_solution_primary dual
_audit_creation_date 2022-08-29
_audit_creation_method
;
Olex2 1.5
(compiled 2022.04.07 svn.rca3783a0 for OlexSys, GUI svn.r6498)
;
_audit_update_record
;
2024-01-13 deposited with the CCDC.	2024-06-03 downloaded from the CCDC.
;
_cell_angle_alpha 107.001(3)
_cell_angle_beta 106.988(3)
_cell_angle_gamma 94.445(3)
_cell_formula_units_Z 2
_cell_length_a 16.0410(10)
_cell_length_b 17.7484(11)
_cell_length_c 19.0998(12)
_cell_measurement_reflns_used 9869
_cell_measurement_temperature 193.00
_cell_measurement_theta_max 54.55
_cell_measurement_theta_min 2.30
_cell_volume 4893.7(5)
_computing_cell_refinement 'SAINT V8.40B (Bruker, 2019)'
_computing_data_collection 'APEX4 V2021.10-0 (Bruker, 2021)'
_computing_data_reduction 'SAINT V8.40B (Bruker, 2019)'
_computing_molecular_graphics 'Olex2 1.5 (Dolomanov et al., 2009)'
_computing_publication_material 'Olex2 1.5 (Dolomanov et al., 2009)'
_computing_structure_refinement 'SHELXL 2019/2 (Sheldrick, 2015)'
_computing_structure_solution 'SHELXT 2018/2 (Sheldrick, 2018)'
_diffrn_ambient_temperature 193.00
_diffrn_detector CPAD
_diffrn_detector_area_resol_mean 7.41
_diffrn_detector_type 'Bruker PHOTON II'
_diffrn_measured_fraction_theta_full 0.994
_diffrn_measured_fraction_theta_max 0.994
_diffrn_measurement_device 'four-circle diffractometer'
_diffrn_measurement_device_type 'Bruker D8 VENTURE Metaljet PHOTON II'
_diffrn_measurement_method '\w and \f shutterless scans'
_diffrn_measurement_specimen_support 'nylon loop'
_diffrn_radiation_monochromator 'Helios Multi-layer Optic'
_diffrn_radiation_probe x-ray
_diffrn_radiation_type GaK\a
_diffrn_radiation_wavelength 1.34139
_diffrn_reflns_av_R_equivalents 0.0820
_diffrn_reflns_av_unetI/netI 0.0875
_diffrn_reflns_Laue_measured_fraction_full 0.994
_diffrn_reflns_Laue_measured_fraction_max 0.994
_diffrn_reflns_limit_h_max 19
_diffrn_reflns_limit_h_min -18
_diffrn_reflns_limit_k_max 21
_diffrn_reflns_limit_k_min -21
_diffrn_reflns_limit_l_max 23
_diffrn_reflns_limit_l_min -23
_diffrn_reflns_number 53920
_diffrn_reflns_point_group_measured_fraction_full 0.994
_diffrn_reflns_point_group_measured_fraction_max 0.994
_diffrn_reflns_theta_full 53.594
_diffrn_reflns_theta_max 53.906
_diffrn_reflns_theta_min 2.229
_diffrn_source MetalJet
_diffrn_source_current 2.86
_diffrn_source_power 0.19937059999999998
_diffrn_source_type 'Liquid Metal source'
_diffrn_source_voltage 69.71
_diffrn_standards_number 0
_exptl_absorpt_coefficient_mu 0.928
_exptl_absorpt_correction_T_max 0.7512
_exptl_absorpt_correction_T_min 0.5411
_exptl_absorpt_correction_type multi-scan
_exptl_absorpt_process_details
;
SADABS-2016/2 (Bruker,2016/2) was used for absorption correction.
wR2(int) was 0.1412 before and 0.0826 after correction.
The Ratio of minimum to maximum transmission is 0.7203.
The \l/2 correction factor is Not present.
;
_exptl_crystal_density_diffrn 1.127
_exptl_crystal_description block
_exptl_crystal_F_000 1780
_exptl_crystal_size_max 0.13
_exptl_crystal_size_mid 0.12
_exptl_crystal_size_min 0.1
_refine_diff_density_max 1.822
_refine_diff_density_min -1.332
_refine_diff_density_rms 0.096
_refine_ls_extinction_method none
_refine_ls_goodness_of_fit_ref 1.051
_refine_ls_hydrogen_treatment constr
_refine_ls_matrix_type full
_refine_ls_number_parameters 1230
_refine_ls_number_reflns 17849
_refine_ls_number_restraints 700
_refine_ls_restrained_S_all 1.118
_refine_ls_R_factor_all 0.1918
_refine_ls_R_factor_gt 0.1177
_refine_ls_shift/su_max 0.043
_refine_ls_shift/su_mean 0.003
_refine_ls_structure_factor_coef Fsqd
_refine_ls_weighting_details 'w=1/[\s^2^(Fo^2^)+(0.1200P)^2^+16.0000P] where P=(Fo^2^+2Fc^2^)/3'
_refine_ls_weighting_scheme calc
_refine_ls_wR_factor_gt 0.2874
_refine_ls_wR_factor_ref 0.3321
_reflns_Friedel_coverage 0.000
_reflns_number_gt 8933
_reflns_number_total 17849
_reflns_threshold_expression 'I > 2\s(I)'
_cod_data_source_file d4sc01806k2.cif
_cod_data_source_block 20220716syf2_0m
_cod_depositor_comments
;
The following automatic conversions were performed:

data item '_diffrn_radiation_probe' value 'X-ray' was changed to
'x-ray' in accordance with the
/home/data/users/saulius/crontab/automatic-downloads/rss-feeds/RSC/lib/dictionaries/cif_core.dic
dictionary named 'cif_core.dic' version 2.4.2 last updated on
2011-04-26.

Automatic conversion script
Id: cif_fix_values 8170 2020-07-09 18:12:32Z antanas 

 Adding full bibliography for 1571783--1571784.cif.
;
_cod_database_code 1571784
_shelx_shelxl_version_number 2019/2
_shelx_space_group_comment
;
The symmetry employed for this shelxl refinement is uniquely defined
by the following loop, which should always be used as a source of
symmetry information in preference to the above space-group names.
They are only intended as comments.
;
_shelx_estimated_absorpt_t_max 0.913
_shelx_estimated_absorpt_t_min 0.889
_olex2_refinement_description
;
1. Fixed Uiso
 At 1.2 times of:
  All C(H) groups, All C(H,H) groups
 At 1.5 times of:
  All C(H,H,H) groups
2. Restrained distances
 C105-C111 = C108-C111 = C113-C107 = C113-C112 = C106-C110 = C106-C109
 1.53 with sigma of 0.005
 C117-C121 = C115-C93 = C116-C114 = C119-C118
 1.5 with sigma of 0.005
 C92-C53 = C93-C89 = C81-C1 = C91-C85
 1.5 with sigma of 0.005
 N5-C89 = N5-C85 = N5-C81 = N5-C92
 1.5 with sigma of 0.005
 C94-C82 = C87-C82
 1.53 with sigma of 0.005
 N5-C115 = N5-C114 = N5-C119 = N5-C117
 1.5 with sigma of 0.005
 C103-C102 = C103-C97 = C98-C101 = C101-C95 = C96-C99 = C96-C100
 1.53 with sigma of 0.005
 C121-C117
 1.53 with sigma of 0.005
 C116-N5
 2.6 with sigma of 0.005
 N5-C91
 2.6 with sigma of 0.005
 C110-C109
 2.5 with sigma of 0.005
 N5-C118
 2.6 with sigma of 0.005
 C112-C107
 2.5 with sigma of 0.005
 C108-C105
 2.5 with sigma of 0.005
 C102-C97
 2.5 with sigma of 0.005
 C95-C98
 2.5 with sigma of 0.005
 C100-C99
 2.5 with sigma of 0.005
 C1-N5
 2.6 with sigma of 0.005
 C121-N5
 2.6 with sigma of 0.005
 C81-C1 \\sim C117-C121
 with sigma of 0.02
 N5-C91 \\sim N5-C53 \\sim N5-C1 \\sim N5-C93
 with sigma of 0.02
 C92-C53 \\sim C81-C1 \\sim C91-C85
 with sigma of 0.02
 N5-C92 \\sim N5-C81 \\sim N5-C85
 with sigma of 0.02
 C116-C114 \\sim C91-C85
 with sigma of 0.02
 C115-C93 \\sim C120-C89
 with sigma of 0.02
 N5-C92 \\sim N5-C119
 with sigma of 0.02
 N5-C114 \\sim N5-C85
 with sigma of 0.02
 N5-C81 \\sim N5-C117
 with sigma of 0.02
 N5-C115 \\sim N5-C89
 with sigma of 0.02
 Si5-C58 \\sim Si4-C58
 with sigma of 0.02
 Si5-C111 \\sim Si5-C106 \\sim Si5-C113
 with sigma of 0.02
 Si4-C101 \\sim Si4-C103 \\sim Si4-C96
 with sigma of 0.02
 Si4-C97 \\sim Si4-C102
 with sigma of 0.02
 C106-C111 \\sim C113-C111 \\sim C113-C106
 with sigma of 0.02
 C96-C101 \\sim C103-C101 \\sim C103-C96
 with sigma of 0.02
 Si5-C105 \\sim Si5-C108
 with sigma of 0.02
 C89-C81 \\sim C89-C85 \\sim C85-C81 \\sim C92-C89 \\sim C92-C81 \\sim C92-C85
 with sigma of 0.02
 C119-C118 \\sim C92-C53
 with sigma of 0.02
 C115-C117 \\sim C119-C117 \\sim C115-C119 \\sim C115-C114 \\sim C117-C114
\\sim C119-C114
 with sigma of 0.02
3. Uiso/Uaniso restraints and constraints
N5 \\sim C1 \\sim C81 \\sim C89 \\sim C117 \\sim C114 \\sim C92 \\sim C115
\\sim C119 \\sim C85 \\sim C120 \\sim C121 \\sim C116 \\sim C53 \\sim C93 \\sim
C118 \\sim C91: within 2A with sigma of 0.005 and sigma for terminal atoms of
0.01 within 2A
Si3 \\sim C77 \\sim C82 \\sim C83 \\sim C86 \\sim C87 \\sim C94 \\sim C104
\\sim C78 \\sim C88: within 2A with sigma of 0.01 and sigma for terminal atoms
of 0.02 within 2A
Si4 \\sim C95 \\sim C96 \\sim C98 \\sim C100 \\sim C101 \\sim Si5 \\sim C105
\\sim C106 \\sim C108 \\sim C109 \\sim C110 \\sim C111 \\sim C99 \\sim C97
\\sim C102 \\sim C103 \\sim C107 \\sim C112 \\sim C113: within 2A with sigma of
0.01 and sigma for terminal atoms of 0.02 within 2A
Si2 \\sim C68 \\sim C72 \\sim C73 \\sim C75 \\sim C79 \\sim C80 \\sim C84 \\sim
C90 \\sim C76: within 2A with sigma of 0.01 and sigma for terminal atoms of
0.02 within 2A
Uanis(C116) \\sim Ueq, Uanis(C91) \\sim Ueq, Uanis(C121) \\sim Ueq, Uanis(C1)
\\sim Ueq: with sigma of 0.01 and sigma for terminal atoms of 0.02
Uanis(C116) \\sim Ueq: with sigma of 0.002 and sigma for terminal atoms of 0.004
4. Others
 Sof(Si4)=Sof(C95)=Sof(H95A)=Sof(H95B)=Sof(H95C)=Sof(C96)=Sof(H96)=Sof(C97)=
 Sof(H97A)=Sof(H97B)=Sof(H97C)=Sof(C98)=Sof(H98A)=Sof(H98B)=Sof(H98C)=Sof(C99)=
 Sof(H99A)=Sof(H99B)=Sof(H99C)=Sof(C100)=Sof(H10A)=Sof(H10B)=Sof(H10C)=
 Sof(C101)=Sof(H101)=Sof(C102)=Sof(H10D)=Sof(H10E)=Sof(H10F)=Sof(C103)=
 Sof(H103)=1-FVAR(1)
 Sof(Si5)=Sof(C105)=Sof(H10J)=Sof(H10K)=Sof(H10L)=Sof(C106)=Sof(H106)=
 Sof(C107)=Sof(H10M)=Sof(H10N)=Sof(H10O)=Sof(C108)=Sof(H10P)=Sof(H10Q)=
 Sof(H10R)=Sof(C109)=Sof(H10S)=Sof(H10T)=Sof(H10U)=Sof(C110)=Sof(H11A)=
 Sof(H11B)=Sof(H11C)=Sof(C111)=Sof(H111)=Sof(C112)=Sof(H11D)=Sof(H11E)=
 Sof(H11F)=Sof(C113)=Sof(H113)=FVAR(1)
 Sof(C93)=Sof(H93A)=Sof(H93B)=Sof(H93C)=Sof(C114)=Sof(H11G)=Sof(H11H)=
 Sof(C115)=Sof(H11I)=Sof(H11J)=Sof(C116)=Sof(H11K)=Sof(H11L)=Sof(H11M)=
 Sof(C117)=Sof(H11N)=Sof(H11O)=Sof(C118)=Sof(H11P)=Sof(H11Q)=Sof(H11R)=
 Sof(C119)=Sof(H11S)=Sof(H11T)=Sof(C121)=Sof(H12D)=Sof(H12E)=Sof(H12F)=1-FVAR(2)
 Sof(C1)=Sof(H1A)=Sof(H1B)=Sof(H1C)=Sof(C53)=Sof(H53A)=Sof(H53B)=Sof(H53C)=
 Sof(C81)=Sof(H81A)=Sof(H81B)=Sof(C85)=Sof(H85A)=Sof(H85B)=Sof(C89)=Sof(H89A)=
 Sof(H89B)=Sof(C91)=Sof(H91A)=Sof(H91B)=Sof(H91C)=Sof(C92)=Sof(H92A)=Sof(H92B)=
 Sof(C120)=Sof(H12A)=Sof(H12B)=Sof(H12C)=FVAR(2)
5.a Riding coordinates:
 C1(H1A,H1B,H1C), C93(H93A,H93B,H93C), C94(H94A,H94B,H94C), C109(H10S,H10T,
 H10U), C110(H11A,H11B,H11C), C116(H11K,H11L,H11M), C120(H12A,H12B,H12C),
 C121(H12D,H12E,H12F)
5.b Ternary CH refined with riding coordinates:
 C46(H46), C49(H49), C62(H62), C68(H68), C72(H72), C73(H73), C77(H77),
 C82(H82), C83(H83), C96(H96), C101(H101), C103(H103), C106(H106), C111(H111),
 C113(H113)
5.c Secondary CH2 refined with riding coordinates:
 C81(H81A,H81B), C85(H85A,H85B), C89(H89A,H89B), C92(H92A,H92B), C114(H11G,
 H11H), C115(H11I,H11J), C117(H11N,H11O), C119(H11S,H11T)
5.d Aromatic/amide H refined with riding coordinates:
 C12(H12), C21(H21), C27(H27), C28(H28), C33(H33), C34(H34), C35(H35),
 C36(H36), C37(H37), C38(H38), C42(H42), C43(H43), C44(H44), C50(H50), C52(H52),
  C54(H54), C57(H57), C59(H59), C61(H61), C63(H63), C66(H66), C67(H67),
 C70(H70), C74(H74)
5.e Idealised Me refined as rotating group:
 C53(H53A,H53B,H53C), C55(H55A,H55B,H55C), C60(H60A,H60B,H60C), C64(H64A,H64B,
 H64C), C65(H65A,H65B,H65C), C69(H69A,H69B,H69C), C71(H71A,H71B,H71C), C75(H75A,
 H75B,H75C), C76(H76A,H76B,H76C), C78(H78A,H78B,H78C), C79(H79A,H79B,H79C),
 C80(H80A,H80B,H80C), C84(H84A,H84B,H84C), C86(H86A,H86B,H86C), C87(H87A,H87B,
 H87C), C88(H88A,H88B,H88C), C90(H90A,H90B,H90C), C91(H91A,H91B,H91C), C95(H95A,
 H95B,H95C), C97(H97A,H97B,H97C), C98(H98A,H98B,H98C), C99(H99A,H99B,H99C),
 C100(H10A,H10B,H10C), C102(H10D,H10E,H10F), C104(H10G,H10H,H10I), C105(H10J,
 H10K,H10L), C107(H10M,H10N,H10O), C108(H10P,H10Q,H10R), C112(H11D,H11E,H11F),
 C118(H11P,H11Q,H11R)
;
_smtbx_masks_void_probe_radius 1.2
_smtbx_masks_void_truncation_radius 1.2
_olex2_submission_special_instructions 'No special instructions were received'
_site XU

loop_
_space_group_symop_operation_xyz
'x, y, z'
'-x, -y, -z'

loop_
_atom_site_label
_atom_site_type_symbol
_atom_site_fract_x
_atom_site_fract_y
_atom_site_fract_z
_atom_site_U_iso_or_equiv
_atom_site_adp_type
_atom_site_occupancy
_atom_site_site_symmetry_order
_atom_site_calc_flag
_atom_site_refinement_flags_posn
_atom_site_refinement_flags_adp
_atom_site_refinement_flags_occupancy
_atom_site_disorder_assembly
_atom_site_disorder_group
Zn01 Zn 0.20278(6) 0.45434(6) 0.33184(5) 0.0559(3) Uani 1 1 d . . . . .
Cl1 Cl 0.35525(12) 0.45682(13) 0.37595(11) 0.0790(6) Uani 1 1 d . . . . .
Si1 Si 0.17251(14) 0.25452(12) 0.63846(11) 0.0661(5) Uani 1 1 d . . . . .
Si2 Si 0.27857(17) 0.84072(13) 0.68433(12) 0.0784(6) Uani 1 1 d . U . . .
Si3 Si 0.30934(19) 0.66368(16) 0.05083(13) 0.0898(8) Uani 1 1 d . U . . .
Si4 Si 0.2172(9) 0.0828(7) 0.0021(7) 0.116(3) Uani 0.512(7) 1 d D U P A 2
C1 C 0.6429(9) 0.5543(8) 0.4195(14) 0.056(3) Uani 0.644(7) 1 d D U P B 1
H1A H 0.624642 0.504789 0.374911 0.084 Uiso 0.644(7) 1 d R U P B 1
H1B H 0.680362 0.544169 0.465231 0.084 Uiso 0.644(7) 1 d R U P B 1
H1C H 0.676192 0.595349 0.408211 0.084 Uiso 0.644(7) 1 d R U P B 1
N1 N 0.1642(3) 0.4839(3) 0.4295(3) 0.0525(13) Uani 1 1 d . . . . .
N2 N 0.1615(4) 0.3319(3) 0.3140(3) 0.0563(13) Uani 1 1 d . . . . .
N3 N 0.2074(4) 0.5763(3) 0.3359(3) 0.0568(13) Uani 1 1 d . . . . .
N4 N 0.1782(3) 0.4231(3) 0.2127(3) 0.0550(13) Uani 1 1 d . . . . .
C2 C 0.1635(4) 0.2702(4) 0.2535(4) 0.0549(16) Uani 1 1 d . . . . .
C3 C 0.1535(4) 0.3473(4) 0.1607(3) 0.0564(16) Uani 1 1 d . . . . .
C4 C 0.1160(4) 0.4745(4) 0.5304(4) 0.0563(16) Uani 1 1 d . . . . .
C5 C 0.1316(4) 0.5572(4) 0.5377(3) 0.0539(16) Uani 1 1 d . . . . .
C6 C 0.1647(4) 0.5604(4) 0.4747(4) 0.0558(16) Uani 1 1 d . . . . .
C7 C 0.1503(4) 0.2164(4) 0.3458(4) 0.0569(16) Uani 1 1 d . . . . .
C8 C 0.1246(5) 0.3504(4) 0.0816(4) 0.0575(16) Uani 1 1 d . . . . .
C9 C 0.2323(4) 0.6044(4) 0.2838(4) 0.0561(16) Uani 1 1 d . . . . .
C10 C 0.1408(4) 0.4314(4) 0.4640(3) 0.0502(15) Uani 1 1 d . . . . .
C11 C 0.1526(4) 0.3022(4) 0.3714(4) 0.0549(16) Uani 1 1 d . . . . .
C12 C 0.0787(5) 0.4509(4) 0.5789(4) 0.0593(17) Uani 1 1 d . . . . .
H12 H 0.065149 0.395739 0.572413 0.071 Uiso 1 1 calc R U . . .
C13 C 0.1606(4) 0.2767(4) 0.1809(4) 0.0566(16) Uani 1 1 d . . . . .
C14 C 0.0755(4) 0.5905(4) 0.6445(4) 0.0576(16) Uani 1 1 d . . . . .
C15 C 0.0612(4) 0.5085(4) 0.6375(4) 0.0573(16) Uani 1 1 d . . . . .
C16 C 0.1456(4) 0.3500(4) 0.4419(3) 0.0546(16) Uani 1 1 d . . . . .
C17 C 0.1988(5) 0.6311(4) 0.4654(4) 0.0576(17) Uani 1 1 d . . . . .
C18 C 0.2196(5) 0.7021(4) 0.5321(4) 0.0627(18) Uani 1 1 d . . . . .
C19 C 0.2193(5) 0.6382(4) 0.4005(4) 0.0589(17) Uani 1 1 d . . . . .
C20 C 0.1601(5) 0.1957(4) 0.2712(4) 0.0582(17) Uani 1 1 d . . . . .
C21 C 0.1093(5) 0.6133(4) 0.5922(4) 0.0606(17) Uani 1 1 d . . . . .
H21 H 0.116615 0.667785 0.594653 0.073 Uiso 1 1 calc R U . . .
C22 C 0.1504(4) 0.3125(4) 0.5000(4) 0.0571(16) Uani 1 1 d . . . . .
C23 C 0.1400(4) 0.4318(4) 0.0894(3) 0.0548(16) Uani 1 1 d . . . . .
C24 C 0.0503(5) 0.3167(4) -0.0552(4) 0.0657(19) Uani 1 1 d . . . . .
C25 C 0.2170(4) 0.5570(4) 0.2067(4) 0.0562(16) Uani 1 1 d . . . . .
C26 C 0.0635(5) 0.3997(4) -0.0471(4) 0.0610(17) Uani 1 1 d . . . . .
C27 C 0.1097(5) 0.4565(4) 0.0251(4) 0.0604(17) Uani 1 1 d . . . . .
H27 H 0.120489 0.511613 0.030409 0.072 Uiso 1 1 calc R U . . .
C28 C 0.1394(5) 0.1571(4) 0.3776(4) 0.0654(18) Uani 1 1 d . . . . .
H28 H 0.130209 0.170038 0.426421 0.078 Uiso 1 1 calc R U . . .
C29 C 0.1785(4) 0.4758(4) 0.1717(4) 0.0550(16) Uani 1 1 d . . . . .
C30 C 0.2567(5) 0.7131(4) 0.3934(4) 0.0570(16) Uani 1 1 d . . . . .
C31 C 0.2659(5) 0.6900(4) 0.3184(4) 0.0633(18) Uani 1 1 d . . . . .
C32 C 0.1419(5) 0.0781(4) 0.3377(4) 0.0636(18) Uani 1 1 d . . . . .
C33 C 0.0277(5) 0.4218(5) -0.1137(4) 0.0652(18) Uani 1 1 d . . . . .
H33 H 0.037372 0.476632 -0.109527 0.078 Uiso 1 1 calc R U . . .
C34 C 0.0250(5) 0.6235(5) 0.7555(4) 0.070(2) Uani 1 1 d . . . . .
H34 H 0.014532 0.662484 0.796681 0.083 Uiso 1 1 calc R U . . .
C35 C 0.0253(4) 0.4876(5) 0.6908(4) 0.0626(18) Uani 1 1 d . . . . .
H35 H 0.011735 0.432732 0.685492 0.075 Uiso 1 1 calc R U . . .
C36 C 0.0808(5) 0.2933(4) 0.0109(4) 0.0664(19) Uani 1 1 d . . . . .
H36 H 0.071128 0.238402 0.006586 0.080 Uiso 1 1 calc R U . . .
C37 C 0.2819(5) 0.7908(4) 0.4405(4) 0.070(2) Uani 1 1 d . . . . .
H37 H 0.273354 0.805926 0.489584 0.084 Uiso 1 1 calc R U . . .
C38 C 0.0548(5) 0.6474(5) 0.7038(4) 0.0676(19) Uani 1 1 d . . . . .
H38 H 0.061637 0.702233 0.707567 0.081 Uiso 1 1 calc R U . . .
C39 C 0.1607(5) 0.2851(4) 0.5529(4) 0.0638(18) Uani 1 1 d . . . . .
C40 C 0.1568(5) 0.0584(4) 0.2657(4) 0.0626(18) Uani 1 1 d . . . . .
C41 C 0.2442(5) 0.5941(4) 0.1564(4) 0.0645(18) Uani 1 1 d . . . . .
C42 C -0.0202(5) 0.3666(4) -0.1834(4) 0.071(2) Uani 1 1 d . . . . .
H42 H -0.044839 0.383088 -0.226989 0.085 Uiso 1 1 calc R U . . .
C43 C 0.1627(5) 0.1189(4) 0.2321(4) 0.0634(18) Uani 1 1 d . . . . .
H43 H 0.168566 0.105819 0.182015 0.076 Uiso 1 1 calc R U . . .
C44 C 0.0100(5) 0.5439(5) 0.7487(4) 0.0656(19) Uani 1 1 d . . . . .
H44 H -0.011131 0.528341 0.784833 0.079 Uiso 1 1 calc R U . . .
C45 C 0.1726(5) 0.2104(4) 0.1234(4) 0.0657(18) Uani 1 1 d . . . . .
C46 C 0.1947(6) 0.3493(5) 0.7224(4) 0.076(2) Uani 1 1 d . . . . .
H46 H 0.141768 0.375428 0.709768 0.092 Uiso 1 1 calc R U . . .
C47 C 0.3343(6) 0.8253(5) 0.3438(4) 0.080(2) Uani 1 1 d . . . . .
C48 C 0.2432(6) 0.7597(5) 0.5909(4) 0.073(2) Uani 1 1 d . . . . .
C49 C 0.0643(5) 0.1917(4) 0.6213(4) 0.073(2) Uani 1 1 d . . . . .
H49 H 0.068877 0.179418 0.670053 0.087 Uiso 1 1 calc R U . . .
C50 C 0.3037(6) 0.7460(4) 0.2944(4) 0.075(2) Uani 1 1 d . . . . .
H50 H 0.308989 0.730605 0.244111 0.090 Uiso 1 1 calc R U . . .
C51 C 0.3207(6) 0.8494(4) 0.4169(4) 0.077(2) Uani 1 1 d . . . . .
C52 C 0.0009(6) 0.2610(5) -0.1290(4) 0.081(2) Uani 1 1 d . . . . .
H52 H -0.008406 0.205580 -0.135341 0.098 Uiso 1 1 calc R U . . .
C53 C 0.6159(10) 0.7970(5) 0.5610(7) 0.070(3) Uani 0.644(7) 1 d D U P B 1
H53A H 0.556984 0.806363 0.535360 0.105 Uiso 0.644(7) 1 calc R U P B 1
H53B H 0.661240 0.834250 0.556963 0.105 Uiso 0.644(7) 1 calc R U P B 1
H53C H 0.623826 0.805649 0.615798 0.105 Uiso 0.644(7) 1 calc R U P B 1
C54 C 0.1628(6) -0.0217(5) 0.2288(4) 0.077(2) Uani 1 1 d . . . . .
H54 H 0.172896 -0.035424 0.180399 0.092 Uiso 1 1 calc R U . . .
C55 C -0.0119(6) 0.2363(5) 0.6066(5) 0.083(2) Uani 1 1 d . . . . .
H55A H -0.000482 0.285436 0.650748 0.124 Uiso 1 1 calc R U . . .
H55B H -0.066723 0.202383 0.600024 0.124 Uiso 1 1 calc R U . . .
H55C H -0.017999 0.250004 0.559435 0.124 Uiso 1 1 calc R U . . .
N5 N 0.5420(4) 0.6526(3) 0.4719(3) 0.1096(17) Uani 1 1 d D U . . .
C56 C 0.2699(5) 0.6218(5) 0.1141(4) 0.074(2) Uani 1 1 d . . . . .
C57 C 0.1318(6) 0.0159(4) 0.3692(5) 0.081(2) Uani 1 1 d . . . . .
H57 H 0.120792 0.027761 0.417190 0.097 Uiso 1 1 calc R U . . .
C58 C 0.1883(6) 0.1589(5) 0.0750(4) 0.080(2) Uani 1 1 d D . . . .
C59 C -0.0332(6) 0.2851(5) -0.1907(4) 0.082(2) Uani 1 1 d . . . . .
H59 H -0.066400 0.246519 -0.239542 0.099 Uiso 1 1 calc R U . . .
C60 C 0.0424(6) 0.1118(5) 0.5561(5) 0.087(2) Uani 1 1 d . . . . .
H60A H 0.034988 0.121435 0.506780 0.130 Uiso 1 1 calc R U . . .
H60B H -0.012712 0.080943 0.552986 0.130 Uiso 1 1 calc R U . . .
H60C H 0.090652 0.081762 0.566378 0.130 Uiso 1 1 calc R U . . .
C61 C 0.1377(6) -0.0611(5) 0.3310(5) 0.084(2) Uani 1 1 d . . . . .
H61 H 0.130342 -0.102318 0.352227 0.100 Uiso 1 1 calc R U . . .
C62 C 0.2701(6) 0.2013(5) 0.6537(5) 0.077(2) Uani 1 1 d . . . . .
H62 H 0.324081 0.244057 0.676450 0.093 Uiso 1 1 calc R U . . .
C63 C 0.1546(6) -0.0785(5) 0.2606(5) 0.087(3) Uani 1 1 d . . . . .
H63 H 0.160353 -0.131496 0.235111 0.104 Uiso 1 1 calc R U . . .
C64 C 0.2022(6) 0.3370(6) 0.7999(4) 0.095(3) Uani 1 1 d . . . . .
H64A H 0.149774 0.300203 0.793618 0.143 Uiso 1 1 calc R U . . .
H64B H 0.206387 0.388607 0.838878 0.143 Uiso 1 1 calc R U . . .
H64C H 0.255403 0.314398 0.816719 0.143 Uiso 1 1 calc R U . . .
C65 C 0.2788(6) 0.1444(6) 0.5800(5) 0.095(3) Uani 1 1 d . . . . .
H65A H 0.229969 0.098601 0.557463 0.142 Uiso 1 1 calc R U . . .
H65B H 0.335368 0.125459 0.592577 0.142 Uiso 1 1 calc R U . . .
H65C H 0.276772 0.172665 0.542629 0.142 Uiso 1 1 calc R U . . .
C66 C 0.3500(7) 0.9300(5) 0.4655(5) 0.097(3) Uani 1 1 d . . . . .
H66 H 0.342512 0.946032 0.515001 0.117 Uiso 1 1 calc R U . . .
C67 C 0.3752(8) 0.8852(6) 0.3233(6) 0.114(4) Uani 1 1 d . . . . .
H67 H 0.384161 0.870827 0.274378 0.137 Uiso 1 1 calc R U . . .
C68 C 0.1919(7) 0.9040(5) 0.6828(6) 0.101(3) Uani 1 1 d . U . . .
H68 H 0.215264 0.951756 0.731023 0.121 Uiso 1 1 calc R U . . .
C69 C 0.2736(8) 0.4093(6) 0.7314(6) 0.120(4) Uani 1 1 d . . . . .
H69A H 0.328617 0.390664 0.752005 0.181 Uiso 1 1 calc R U . . .
H69B H 0.273417 0.461557 0.767244 0.181 Uiso 1 1 calc R U . . .
H69C H 0.269605 0.414123 0.680755 0.181 Uiso 1 1 calc R U . . .
C70 C 0.3889(8) 0.9850(6) 0.4426(6) 0.123(4) Uani 1 1 d . . . . .
H70 H 0.407080 1.039170 0.475609 0.147 Uiso 1 1 calc R U . . .
C71 C 0.2749(8) 0.1590(6) 0.7136(5) 0.110(3) Uani 1 1 d . . . . .
H71A H 0.279155 0.198258 0.763323 0.165 Uiso 1 1 calc R U . . .
H71B H 0.327156 0.133147 0.720110 0.165 Uiso 1 1 calc R U . . .
H71C H 0.221409 0.118405 0.695733 0.165 Uiso 1 1 calc R U . . .
C72 C 0.3832(8) 0.9024(6) 0.6921(7) 0.128(3) Uani 1 1 d . U . . .
H72 H 0.361989 0.922003 0.647094 0.153 Uiso 1 1 calc R U . . .
C73 C 0.2868(8) 0.7905(6) 0.7580(5) 0.102(3) Uani 1 1 d . U . . .
H73 H 0.224528 0.765593 0.748060 0.122 Uiso 1 1 calc R U . . .
C74 C 0.4023(9) 0.9625(6) 0.3710(6) 0.131(5) Uani 1 1 d . . . . .
H74 H 0.430149 1.001058 0.355602 0.157 Uiso 1 1 calc R U . . .
C75 C 0.4147(8) 0.9809(6) 0.7593(7) 0.141(5) Uani 1 1 d . U . . .
H75A H 0.367308 1.012675 0.756406 0.211 Uiso 1 1 calc R U . . .
H75B H 0.466845 1.010731 0.756294 0.211 Uiso 1 1 calc R U . . .
H75C H 0.430275 0.969795 0.808413 0.211 Uiso 1 1 calc R U . . .
C76 C 0.3368(9) 0.7227(7) 0.7514(6) 0.132(4) Uani 1 1 d . U . . .
H76A H 0.314733 0.685689 0.697901 0.198 Uiso 1 1 calc R U . . .
H76B H 0.328482 0.694385 0.786518 0.198 Uiso 1 1 calc R U . . .
H76C H 0.399905 0.743568 0.765326 0.198 Uiso 1 1 calc R U . . .
C77 C 0.2207(9) 0.7268(7) 0.0159(6) 0.122(3) Uani 1 1 d . U . . .
H77 H 0.240625 0.752256 -0.018146 0.146 Uiso 1 1 calc R U . . .
C78 C 0.1334(8) 0.6674(7) -0.0344(6) 0.124(4) Uani 1 1 d . U . . .
H78A H 0.109590 0.645200 -0.001390 0.186 Uiso 1 1 calc R U . . .
H78B H 0.144845 0.623936 -0.073822 0.186 Uiso 1 1 calc R U . . .
H78C H 0.090271 0.695485 -0.059817 0.186 Uiso 1 1 calc R U . . .
C79 C 0.1046(7) 0.8642(6) 0.6826(8) 0.134(4) Uani 1 1 d . U . . .
H79A H 0.075619 0.821441 0.632888 0.201 Uiso 1 1 calc R U . . .
H79B H 0.066079 0.904043 0.690049 0.201 Uiso 1 1 calc R U . . .
H79C H 0.115614 0.841554 0.724806 0.201 Uiso 1 1 calc R U . . .
C80 C 0.1763(9) 0.9353(6) 0.6136(7) 0.145(5) Uani 1 1 d . U . . .
H80A H 0.231667 0.966623 0.617882 0.217 Uiso 1 1 calc R U . . .
H80B H 0.130923 0.969163 0.613914 0.217 Uiso 1 1 calc R U . . .
H80C H 0.156391 0.889849 0.565138 0.217 Uiso 1 1 calc R U . . .
C81 C 0.5610(6) 0.5701(4) 0.4392(7) 0.102(2) Uani 0.644(7) 1 d D U P B 1
H81A H 0.558177 0.542089 0.476522 0.122 Uiso 0.644(7) 1 calc R U P B 1
H81B H 0.510492 0.542305 0.391246 0.122 Uiso 0.644(7) 1 calc R U P B 1
C82 C 0.4092(9) 0.7392(7) 0.1117(6) 0.136(3) Uani 1 1 d D U . . .
H82 H 0.396408 0.773041 0.157991 0.164 Uiso 1 1 calc R U . . .
C83 C 0.3102(10) 0.5837(8) -0.0329(7) 0.139(3) Uani 1 1 d . U . . .
H83 H 0.247007 0.555976 -0.058388 0.167 Uiso 1 1 calc R U . . .
C84 C 0.3173(10) 0.8487(8) 0.8413(6) 0.155(5) Uani 1 1 d . U . . .
H84A H 0.380606 0.870162 0.857460 0.232 Uiso 1 1 calc R U . . .
H84B H 0.306917 0.820466 0.875859 0.232 Uiso 1 1 calc R U . . .
H84C H 0.283813 0.892780 0.843776 0.232 Uiso 1 1 calc R U . . .
C85 C 0.5044(6) 0.6407(8) 0.5332(6) 0.112(3) Uani 0.644(7) 1 d D U P B 1
H85A H 0.499166 0.582889 0.526583 0.134 Uiso 0.644(7) 1 calc R U P B 1
H85B H 0.550770 0.668928 0.583895 0.134 Uiso 0.644(7) 1 calc R U P B 1
C86 C 0.3622(10) 0.5170(9) -0.0105(8) 0.171(6) Uani 1 1 d . U . . .
H86A H 0.423209 0.541756 0.022736 0.256 Uiso 1 1 calc R U . . .
H86B H 0.362838 0.476465 -0.057830 0.256 Uiso 1 1 calc R U . . .
H86C H 0.332779 0.491739 0.017280 0.256 Uiso 1 1 calc R U . . .
C87 C 0.4393(10) 0.7952(8) 0.0725(7) 0.172(6) Uani 1 1 d D U . . .
H87A H 0.472363 0.768076 0.039892 0.258 Uiso 1 1 calc R U . . .
H87B H 0.477340 0.843882 0.112331 0.258 Uiso 1 1 calc R U . . .
H87C H 0.387255 0.809414 0.040408 0.258 Uiso 1 1 calc R U . . .
C88 C 0.2145(12) 0.7937(8) 0.0847(8) 0.173(5) Uani 1 1 d . U . . .
H88A H 0.178253 0.830154 0.065702 0.259 Uiso 1 1 calc R U . . .
H88B H 0.273982 0.823307 0.117407 0.259 Uiso 1 1 calc R U . . .
H88C H 0.187086 0.770492 0.115103 0.259 Uiso 1 1 calc R U . . .
C89 C 0.4733(7) 0.6771(9) 0.4167(7) 0.122(2) Uani 0.644(7) 1 d D U P B 1
H89A H 0.419878 0.634860 0.388420 0.146 Uiso 0.644(7) 1 calc R U P B 1
H89B H 0.456293 0.727755 0.442198 0.146 Uiso 0.644(7) 1 calc R U P B 1
C90 C 0.4529(10) 0.8626(8) 0.6742(9) 0.183(6) Uani 1 1 d . U . . .
H90A H 0.485148 0.846373 0.717971 0.274 Uiso 1 1 calc R U . . .
H90B H 0.493775 0.899129 0.664491 0.274 Uiso 1 1 calc R U . . .
H90C H 0.427243 0.815063 0.627845 0.274 Uiso 1 1 calc R U . . .
C91 C 0.4203(7) 0.6634(9) 0.5416(8) 0.066(3) Uani 0.644(7) 1 d D U P B 1
H91A H 0.378345 0.657107 0.490448 0.100 Uiso 0.644(7) 1 calc R U P B 1
H91B H 0.431389 0.719301 0.575040 0.100 Uiso 0.644(7) 1 calc R U P B 1
H91C H 0.395383 0.628775 0.564883 0.100 Uiso 0.644(7) 1 calc R U P B 1
C92 C 0.6243(6) 0.7119(5) 0.5222(7) 0.107(2) Uani 0.644(7) 1 d D U P B 1
H92A H 0.662750 0.713704 0.490305 0.128 Uiso 0.644(7) 1 calc R U P B 1
H92B H 0.655954 0.691066 0.563455 0.128 Uiso 0.644(7) 1 calc R U P B 1
C93 C 0.4895(17) 0.6314(19) 0.3166(9) 0.106(4) Uani 0.356(7) 1 d D U P B 2
H93A H 0.450921 0.582741 0.277054 0.159 Uiso 0.356(7) 1 d R U P B 2
H93B H 0.551311 0.628361 0.320404 0.159 Uiso 0.356(7) 1 d R U P B 2
H93C H 0.473511 0.678201 0.301984 0.159 Uiso 0.356(7) 1 d R U P B 2
C94 C 0.4839(9) 0.6951(9) 0.1408(8) 0.202(7) Uani 1 1 d D U . . .
H94A H 0.541310 0.729948 0.157027 0.302 Uiso 1 1 d R U . . .
H94B H 0.481010 0.646268 0.098817 0.302 Uiso 1 1 d R U . . .
H94C H 0.476890 0.680878 0.184837 0.302 Uiso 1 1 d R U . . .
C95 C 0.3148(18) 0.0284(15) 0.1128(12) 0.137(6) Uani 0.512(7) 1 d D U P A 2
H95A H 0.256315 0.030767 0.118670 0.205 Uiso 0.512(7) 1 calc R U P A 2
H95B H 0.359433 0.069009 0.157281 0.205 Uiso 0.512(7) 1 calc R U P A 2
H95C H 0.329175 -0.024795 0.110122 0.205 Uiso 0.512(7) 1 calc R U P A 2
C96 C 0.1232(13) -0.0013(13) -0.0385(13) 0.154(5) Uani 0.512(7) 1 d D U P A 2
H96 H 0.133874 -0.036559 -0.085324 0.185 Uiso 0.512(7) 1 calc R U P A 2
C97 C 0.2522(18) 0.2088(10) -0.0570(12) 0.146(6) Uani 0.512(7) 1 d D U P A 2
H97A H 0.208407 0.240843 -0.043982 0.219 Uiso 0.512(7) 1 calc R U P A 2
H97B H 0.261998 0.215384 -0.103391 0.219 Uiso 0.512(7) 1 calc R U P A 2
H97C H 0.308137 0.226850 -0.013603 0.219 Uiso 0.512(7) 1 calc R U P A 2
C98 C 0.3854(17) 0.0054(17) 0.0099(13) 0.185(8) Uani 0.512(7) 1 d D U P A 2
H98A H 0.359858 -0.049563 -0.024895 0.278 Uiso 0.512(7) 1 calc R U P A 2
H98B H 0.434182 0.004486 0.054626 0.278 Uiso 0.512(7) 1 calc R U P A 2
H98C H 0.407827 0.036099 -0.017892 0.278 Uiso 0.512(7) 1 calc R U P A 2
C99 C 0.124(2) -0.0549(16) 0.0108(16) 0.203(9) Uani 0.512(7) 1 d D U P A 2
H99A H 0.160348 -0.095328 -0.000646 0.305 Uiso 0.512(7) 1 calc R U P A 2
H99B H 0.062809 -0.081609 -0.001010 0.305 Uiso 0.512(7) 1 calc R U P A 2
H99C H 0.147545 -0.022458 0.065852 0.305 Uiso 0.512(7) 1 calc R U P A 2
C100 C 0.0294(17) 0.0143(18) -0.0709(16) 0.200(9) Uani 0.512(7) 1 d D U P A 2
H10A H -0.011980 -0.036856 -0.096476 0.300 Uiso 0.512(7) 1 calc R U P A 2
H10B H 0.027997 0.042071 -0.108496 0.300 Uiso 0.512(7) 1 calc R U P A 2
H10C H 0.012155 0.047509 -0.028363 0.300 Uiso 0.512(7) 1 calc R U P A 2
C101 C 0.3141(13) 0.0445(14) 0.0380(12) 0.154(4) Uani 0.512(7) 1 d D U P A 2
H101 H 0.352552 0.098523 0.065598 0.184 Uiso 0.512(7) 1 calc R U P A 2
C102 C 0.158(2) 0.0819(14) -0.1567(9) 0.200(9) Uani 0.512(7) 1 d D U P A 2
H10D H 0.171732 0.028934 -0.178080 0.300 Uiso 0.512(7) 1 calc R U P A 2
H10E H 0.167281 0.115437 -0.187304 0.300 Uiso 0.512(7) 1 calc R U P A 2
H10F H 0.095974 0.076247 -0.158547 0.300 Uiso 0.512(7) 1 calc R U P A 2
C103 C 0.2182(14) 0.1209(10) -0.0728(8) 0.143(4) Uani 0.512(7) 1 d D U P A 2
H103 H 0.272531 0.100937 -0.080675 0.171 Uiso 0.512(7) 1 calc R U P A 2
C104 C 0.3312(14) 0.6189(9) -0.0947(8) 0.218(7) Uani 1 1 d . U . . .
H10G H 0.278345 0.635722 -0.122475 0.327 Uiso 1 1 calc R U . . .
H10H H 0.348702 0.577552 -0.131700 0.327 Uiso 1 1 calc R U . . .
H10I H 0.379696 0.665019 -0.067945 0.327 Uiso 1 1 calc R U . . .
Si5 Si 0.2365(10) 0.0931(8) 0.0106(8) 0.122(3) Uani 0.488(7) 1 d D U P A 1
C105 C 0.3428(17) 0.0834(19) 0.1542(10) 0.166(8) Uani 0.488(7) 1 d D U P A 1
H10J H 0.401955 0.115830 0.183122 0.249 Uiso 0.488(7) 1 calc R U P A 1
H10K H 0.337156 0.036152 0.170295 0.249 Uiso 0.488(7) 1 calc R U P A 1
H10L H 0.297923 0.115219 0.164782 0.249 Uiso 0.488(7) 1 calc R U P A 1
C106 C 0.1625(13) 0.0087(11) -0.0666(12) 0.143(4) Uani 0.488(7) 1 d D U P A 1
H106 H 0.198220 -0.004532 -0.102222 0.171 Uiso 0.488(7) 1 calc R U P A 1
C107 C 0.315(2) 0.2442(10) -0.0114(15) 0.167(8) Uani 0.488(7) 1 d D U P A 1
H10M H 0.270945 0.271160 0.007648 0.250 Uiso 0.488(7) 1 calc R U P A 1
H10N H 0.317392 0.256400 -0.057645 0.250 Uiso 0.488(7) 1 calc R U P A 1
H10O H 0.373251 0.262974 0.029029 0.250 Uiso 0.488(7) 1 calc R U P A 1
C108 C 0.4142(13) 0.088(2) 0.0551(15) 0.202(8) Uani 0.488(7) 1 d D U P A 1
H10P H 0.398870 0.095839 0.004602 0.304 Uiso 0.488(7) 1 calc R U P A 1
H10Q H 0.453768 0.048343 0.056468 0.304 Uiso 0.488(7) 1 calc R U P A 1
H10R H 0.444036 0.138540 0.096243 0.304 Uiso 0.488(7) 1 calc R U P A 1
C109 C 0.125(2) -0.0753(12) -0.0711(18) 0.179(8) Uani 0.488(7) 1 d D U P A 1
H10S H 0.168194 -0.092255 -0.032990 0.269 Uiso 0.488(7) 1 d R U P A 1
H10T H 0.114374 -0.113085 -0.123230 0.269 Uiso 0.488(7) 1 d R U P A 1
H10U H 0.069784 -0.074035 -0.059600 0.269 Uiso 0.488(7) 1 d R U P A 1
C110 C 0.089(2) 0.0426(15) -0.1132(16) 0.175(7) Uani 0.488(7) 1 d D U P A 1
H11A H 0.045762 0.052881 -0.086346 0.263 Uiso 0.488(7) 1 d R U P A 1
H11B H 0.060312 0.004021 -0.165456 0.263 Uiso 0.488(7) 1 d R U P A 1
H11C H 0.114572 0.092811 -0.116956 0.263 Uiso 0.488(7) 1 d R U P A 1
C111 C 0.3294(13) 0.0567(14) 0.0676(10) 0.155(5) Uani 0.488(7) 1 d D U P A 1
H111 H 0.317882 -0.003117 0.047018 0.187 Uiso 0.488(7) 1 calc R U P A 1
C112 C 0.309(2) 0.1097(13) -0.1051(13) 0.164(7) Uani 0.488(7) 1 d D U P A 1
H11D H 0.359436 0.082984 -0.091322 0.247 Uiso 0.488(7) 1 calc R U P A 1
H11E H 0.322967 0.147964 -0.129790 0.247 Uiso 0.488(7) 1 calc R U P A 1
H11F H 0.256887 0.069709 -0.141140 0.247 Uiso 0.488(7) 1 calc R U P A 1
C113 C 0.2891(16) 0.1542(11) -0.0318(11) 0.143(5) Uani 0.488(7) 1 d D U P A 1
H113 H 0.349084 0.151514 0.001456 0.171 Uiso 0.488(7) 1 calc R U P A 1
C114 C 0.4973(11) 0.6114(9) 0.5135(10) 0.107(2) Uani 0.356(7) 1 d D U P B 2
H11G H 0.465347 0.558201 0.476015 0.128 Uiso 0.356(7) 1 calc R U P B 2
H11H H 0.544523 0.601681 0.554911 0.128 Uiso 0.356(7) 1 calc R U P B 2
C115 C 0.4788(10) 0.6267(12) 0.3903(5) 0.115(3) Uani 0.356(7) 1 d D U P B 2
H11I H 0.456582 0.569297 0.378496 0.138 Uiso 0.356(7) 1 calc R U P B 2
H11J H 0.428235 0.654115 0.394824 0.138 Uiso 0.356(7) 1 calc R U P B 2
C116 C 0.4332(17) 0.6500(18) 0.5498(17) 0.071(3) Uani 0.356(7) 1 d D U P B 2
H11K H 0.376295 0.617225 0.513792 0.106 Uiso 0.356(7) 1 d R U P B 2
H11L H 0.433645 0.705755 0.551652 0.106 Uiso 0.356(7) 1 d R U P B 2
H11M H 0.441365 0.646805 0.601712 0.106 Uiso 0.356(7) 1 d R U P B 2
C117 C 0.6303(6) 0.6316(10) 0.4725(11) 0.100(2) Uani 0.356(7) 1 d D U P B 2
H11N H 0.664859 0.638750 0.527005 0.120 Uiso 0.356(7) 1 calc R U P B 2
H11O H 0.660496 0.672100 0.457563 0.120 Uiso 0.356(7) 1 calc R U P B 2
C118 C 0.616(2) 0.7860(9) 0.5861(11) 0.091(4) Uani 0.356(7) 1 d D U P B 2
H11P H 0.672774 0.766868 0.590577 0.136 Uiso 0.356(7) 1 calc R U P B 2
H11Q H 0.593583 0.776704 0.625780 0.136 Uiso 0.356(7) 1 calc R U P B 2
H11R H 0.625534 0.843373 0.593479 0.136 Uiso 0.356(7) 1 calc R U P B 2
C119 C 0.5510(12) 0.7416(5) 0.5074(9) 0.109(3) Uani 0.356(7) 1 d D U P B 2
H11S H 0.564927 0.766172 0.470882 0.131 Uiso 0.356(7) 1 calc R U P B 2
H11T H 0.491908 0.752472 0.509175 0.131 Uiso 0.356(7) 1 calc R U P B 2
C120 C 0.5242(11) 0.6871(11) 0.3664(10) 0.118(4) Uani 0.644(7) 1 d D U P B 1
H12A H 0.502450 0.637459 0.322003 0.177 Uiso 0.644(7) 1 d R U P B 1
H12B H 0.589020 0.695929 0.386893 0.177 Uiso 0.644(7) 1 d R U P B 1
H12C H 0.505340 0.732159 0.349853 0.177 Uiso 0.644(7) 1 d R U P B 1
C121 C 0.6386(17) 0.5502(15) 0.423(3) 0.069(4) Uani 0.356(7) 1 d D U P B 2
H12D H 0.619882 0.547731 0.369019 0.104 Uiso 0.356(7) 1 d R U P B 2
H12E H 0.609102 0.501951 0.427529 0.104 Uiso 0.356(7) 1 d R U P B 2
H12F H 0.702912 0.553361 0.442569 0.104 Uiso 0.356(7) 1 d R U P B 2

loop_
_atom_site_aniso_label
_atom_site_aniso_U_11
_atom_site_aniso_U_22
_atom_site_aniso_U_33
_atom_site_aniso_U_23
_atom_site_aniso_U_13
_atom_site_aniso_U_12
Zn01 0.0626(6) 0.0572(6) 0.0453(5) 0.0181(4) 0.0135(4) 0.0077(4)
Cl1 0.0613(11) 0.0985(15) 0.0731(12) 0.0353(11) 0.0101(9) 0.0117(10)
Si1 0.0800(14) 0.0650(12) 0.0534(11) 0.0257(9) 0.0160(10) 0.0118(10)
Si2 0.0970(16) 0.0644(13) 0.0571(12) 0.0073(10) 0.0151(11) 0.0083(11)
Si3 0.1139(19) 0.0930(17) 0.0546(12) 0.0213(11) 0.0294(12) -0.0200(14)
Si4 0.180(6) 0.114(4) 0.076(3) 0.030(3) 0.064(4) 0.073(4)
C1 0.051(4) 0.066(4) 0.047(4) 0.032(4) 0.006(3) -0.016(4)
N1 0.062(3) 0.049(3) 0.045(3) 0.018(2) 0.015(2) 0.005(2)
N2 0.061(3) 0.061(3) 0.043(3) 0.017(3) 0.010(2) 0.012(3)
N3 0.062(3) 0.058(3) 0.043(3) 0.015(3) 0.012(2) 0.002(3)
N4 0.060(3) 0.056(3) 0.044(3) 0.013(2) 0.013(2) 0.012(3)
C2 0.063(4) 0.048(4) 0.052(4) 0.016(3) 0.017(3) 0.012(3)
C3 0.065(4) 0.060(4) 0.043(3) 0.014(3) 0.016(3) 0.017(3)
C4 0.059(4) 0.061(4) 0.046(3) 0.019(3) 0.012(3) 0.013(3)
C5 0.058(4) 0.060(4) 0.042(3) 0.018(3) 0.014(3) 0.007(3)
C6 0.060(4) 0.053(4) 0.049(3) 0.015(3) 0.013(3) 0.007(3)
C7 0.065(4) 0.053(4) 0.052(4) 0.019(3) 0.016(3) 0.010(3)
C8 0.068(4) 0.055(4) 0.047(3) 0.017(3) 0.014(3) 0.008(3)
C9 0.063(4) 0.052(4) 0.048(3) 0.020(3) 0.010(3) 0.000(3)
C10 0.055(4) 0.048(4) 0.044(3) 0.015(3) 0.011(3) 0.005(3)
C11 0.061(4) 0.048(4) 0.054(4) 0.020(3) 0.014(3) 0.007(3)
C12 0.068(4) 0.059(4) 0.050(4) 0.021(3) 0.016(3) 0.009(3)
C13 0.064(4) 0.055(4) 0.052(4) 0.020(3) 0.018(3) 0.015(3)
C14 0.058(4) 0.067(4) 0.046(3) 0.020(3) 0.014(3) 0.012(3)
C15 0.058(4) 0.063(4) 0.048(4) 0.020(3) 0.012(3) 0.009(3)
C16 0.060(4) 0.054(4) 0.046(3) 0.015(3) 0.013(3) 0.005(3)
C17 0.073(4) 0.050(4) 0.045(3) 0.017(3) 0.013(3) 0.006(3)
C18 0.078(5) 0.060(4) 0.047(4) 0.019(3) 0.017(3) 0.007(4)
C19 0.067(4) 0.058(4) 0.048(4) 0.020(3) 0.012(3) 0.006(3)
C20 0.068(4) 0.055(4) 0.049(4) 0.019(3) 0.013(3) 0.013(3)
C21 0.075(5) 0.052(4) 0.049(4) 0.014(3) 0.015(3) 0.009(3)
C22 0.064(4) 0.056(4) 0.048(4) 0.019(3) 0.013(3) 0.008(3)
C23 0.057(4) 0.063(4) 0.043(3) 0.018(3) 0.013(3) 0.011(3)
C24 0.079(5) 0.063(5) 0.048(4) 0.017(3) 0.013(3) 0.011(4)
C25 0.062(4) 0.058(4) 0.048(3) 0.023(3) 0.015(3) 0.007(3)
C26 0.070(4) 0.063(4) 0.046(4) 0.018(3) 0.015(3) 0.011(3)
C27 0.069(4) 0.058(4) 0.052(4) 0.018(3) 0.017(3) 0.009(3)
C28 0.082(5) 0.059(4) 0.055(4) 0.022(3) 0.022(4) 0.008(4)
C29 0.060(4) 0.060(4) 0.047(3) 0.022(3) 0.018(3) 0.009(3)
C30 0.068(4) 0.048(4) 0.050(4) 0.019(3) 0.014(3) 0.000(3)
C31 0.070(4) 0.059(4) 0.055(4) 0.022(3) 0.011(3) 0.002(3)
C32 0.077(5) 0.054(4) 0.053(4) 0.021(3) 0.010(3) 0.002(3)
C33 0.076(5) 0.070(5) 0.048(4) 0.023(3) 0.014(3) 0.015(4)
C34 0.071(5) 0.085(6) 0.053(4) 0.021(4) 0.019(3) 0.022(4)
C35 0.062(4) 0.073(5) 0.054(4) 0.027(4) 0.016(3) 0.012(4)
C36 0.088(5) 0.055(4) 0.049(4) 0.017(3) 0.015(4) 0.011(4)
C37 0.087(5) 0.060(5) 0.057(4) 0.021(3) 0.020(4) 0.000(4)
C38 0.078(5) 0.067(5) 0.056(4) 0.018(4) 0.021(4) 0.018(4)
C39 0.078(5) 0.053(4) 0.055(4) 0.016(3) 0.017(3) 0.012(3)
C40 0.079(5) 0.052(4) 0.051(4) 0.016(3) 0.018(3) 0.005(3)
C41 0.082(5) 0.061(4) 0.045(4) 0.014(3) 0.019(3) 0.002(4)
C42 0.088(5) 0.068(5) 0.047(4) 0.018(3) 0.008(4) 0.009(4)
C43 0.089(5) 0.053(4) 0.048(4) 0.016(3) 0.022(3) 0.011(4)
C44 0.076(5) 0.077(5) 0.046(4) 0.025(4) 0.018(3) 0.017(4)
C45 0.088(5) 0.063(5) 0.055(4) 0.027(4) 0.027(4) 0.021(4)
C46 0.084(5) 0.089(6) 0.052(4) 0.020(4) 0.018(4) 0.018(4)
C47 0.102(6) 0.071(5) 0.057(4) 0.017(4) 0.025(4) -0.015(4)
C48 0.095(6) 0.060(5) 0.058(4) 0.019(4) 0.019(4) 0.005(4)
C49 0.091(6) 0.066(5) 0.061(4) 0.026(4) 0.022(4) 0.008(4)
C50 0.104(6) 0.060(5) 0.048(4) 0.009(3) 0.021(4) -0.009(4)
C51 0.095(6) 0.057(5) 0.067(5) 0.018(4) 0.018(4) -0.006(4)
C52 0.126(7) 0.060(5) 0.049(4) 0.019(3) 0.018(4) 0.005(4)
C53 0.065(5) 0.057(5) 0.112(6) 0.049(4) 0.042(5) 0.019(4)
C54 0.108(6) 0.061(5) 0.059(4) 0.017(4) 0.028(4) 0.011(4)
C55 0.086(6) 0.078(6) 0.080(5) 0.025(4) 0.024(4) 0.005(4)
N5 0.093(3) 0.103(3) 0.111(3) 0.036(3) 0.006(3) -0.001(3)
C56 0.091(6) 0.073(5) 0.052(4) 0.019(4) 0.022(4) -0.002(4)
C57 0.121(7) 0.050(4) 0.070(5) 0.020(4) 0.032(5) 0.001(4)
C58 0.119(7) 0.077(5) 0.059(4) 0.030(4) 0.038(5) 0.043(5)
C59 0.107(6) 0.074(5) 0.046(4) 0.015(4) 0.004(4) -0.001(5)
C60 0.084(6) 0.074(5) 0.088(6) 0.024(5) 0.014(5) 0.001(4)
C61 0.123(7) 0.051(5) 0.079(5) 0.023(4) 0.037(5) 0.005(4)
C62 0.089(6) 0.071(5) 0.074(5) 0.036(4) 0.018(4) 0.014(4)
C63 0.133(8) 0.054(5) 0.072(5) 0.017(4) 0.036(5) 0.012(5)
C64 0.113(7) 0.121(8) 0.052(4) 0.034(5) 0.024(4) 0.018(6)
C65 0.104(7) 0.096(7) 0.094(6) 0.040(5) 0.035(5) 0.031(5)
C66 0.152(9) 0.059(5) 0.070(5) 0.011(4) 0.039(6) -0.012(5)
C67 0.169(10) 0.074(6) 0.090(7) 0.017(5) 0.051(7) -0.025(6)
C68 0.111(6) 0.062(4) 0.097(5) 0.008(4) 0.005(5) 0.012(4)
C69 0.153(10) 0.094(7) 0.087(7) 0.004(6) 0.039(7) -0.033(7)
C70 0.204(12) 0.065(6) 0.090(7) 0.014(5) 0.063(8) -0.037(7)
C71 0.155(9) 0.097(7) 0.080(6) 0.047(5) 0.021(6) 0.036(7)
C72 0.119(6) 0.087(6) 0.122(6) -0.019(5) 0.020(5) -0.005(5)
C73 0.131(6) 0.100(5) 0.067(4) 0.018(4) 0.027(4) 0.033(5)
C74 0.212(13) 0.077(7) 0.093(7) 0.017(6) 0.063(8) -0.040(7)
C75 0.115(8) 0.085(7) 0.146(9) -0.026(6) 0.000(7) 0.002(6)
C76 0.169(10) 0.138(9) 0.097(7) 0.055(7) 0.033(7) 0.054(8)
C77 0.167(7) 0.115(6) 0.082(5) 0.039(5) 0.037(5) 0.003(6)
C78 0.133(9) 0.147(9) 0.085(6) 0.041(6) 0.023(6) 0.017(7)
C79 0.097(7) 0.091(7) 0.173(10) 0.008(7) 0.019(7) 0.023(6)
C80 0.176(10) 0.081(7) 0.133(9) 0.033(6) -0.014(8) 0.031(7)
C81 0.088(3) 0.096(3) 0.100(4) 0.033(3) 0.006(3) -0.004(3)
C82 0.155(7) 0.139(7) 0.095(6) 0.031(5) 0.039(5) -0.049(6)
C83 0.188(7) 0.125(7) 0.090(5) 0.021(5) 0.052(6) -0.018(6)
C84 0.229(12) 0.146(10) 0.068(6) 0.019(6) 0.030(7) 0.044(9)
C85 0.102(4) 0.099(4) 0.106(4) 0.029(4) 0.004(4) -0.006(4)
C86 0.189(12) 0.154(11) 0.132(10) 0.009(9) 0.029(9) 0.059(9)
C87 0.199(12) 0.161(11) 0.142(10) 0.048(8) 0.063(9) -0.063(9)
C88 0.274(14) 0.120(9) 0.127(9) 0.030(8) 0.080(10) 0.041(10)
C89 0.100(4) 0.110(4) 0.124(4) 0.026(4) 0.008(4) 0.002(4)
C90 0.161(11) 0.133(10) 0.205(12) -0.038(9) 0.098(10) -0.035(9)
C91 0.066(5) 0.063(5) 0.063(5) 0.046(4) -0.007(4) -0.013(4)
C92 0.087(4) 0.101(4) 0.114(4) 0.034(4) 0.013(3) 0.000(3)
C93 0.090(6) 0.115(7) 0.108(7) 0.035(6) 0.032(6) -0.004(6)
C94 0.167(12) 0.254(15) 0.133(10) 0.078(10) -0.012(9) -0.066(11)
C95 0.166(11) 0.141(12) 0.117(11) 0.023(10) 0.071(10) 0.087(10)
C96 0.196(8) 0.140(7) 0.109(7) 0.009(6) 0.049(7) 0.060(7)
C97 0.200(13) 0.150(12) 0.106(11) 0.033(10) 0.082(10) 0.046(11)
C98 0.189(12) 0.166(12) 0.147(12) -0.014(11) 0.028(11) 0.091(11)
C99 0.237(16) 0.153(14) 0.156(14) 0.003(13) 0.024(14) 0.022(14)
C100 0.216(16) 0.184(14) 0.141(14) 0.007(13) 0.022(14) 0.034(14)
C101 0.186(7) 0.148(6) 0.115(6) 0.016(6) 0.049(6) 0.068(6)
C102 0.238(15) 0.188(14) 0.142(13) 0.040(13) 0.034(13) 0.034(14)
C103 0.196(7) 0.145(6) 0.095(6) 0.026(6) 0.066(6) 0.054(6)
C104 0.346(16) 0.172(12) 0.125(10) 0.009(9) 0.128(11) -0.052(12)
Si5 0.174(6) 0.122(4) 0.081(4) 0.022(3) 0.062(4) 0.071(4)
C105 0.177(14) 0.165(15) 0.125(13) 0.014(12) 0.027(13) 0.077(13)
C106 0.188(8) 0.134(6) 0.100(6) 0.013(6) 0.055(6) 0.065(6)
C107 0.223(16) 0.168(14) 0.110(13) 0.025(12) 0.078(12) 0.030(14)
C108 0.207(13) 0.186(13) 0.163(12) 0.008(12) 0.034(12) 0.045(12)
C109 0.222(13) 0.144(12) 0.151(12) 0.043(11) 0.040(12) 0.021(12)
C110 0.210(12) 0.168(11) 0.121(11) 0.017(10) 0.040(11) 0.053(11)
C111 0.182(8) 0.155(7) 0.113(7) 0.010(7) 0.049(7) 0.073(7)
C112 0.213(14) 0.168(13) 0.120(12) 0.019(11) 0.094(11) 0.033(13)
C113 0.195(9) 0.144(8) 0.097(7) 0.019(7) 0.076(7) 0.050(7)
C114 0.095(4) 0.097(4) 0.103(4) 0.033(3) 0.004(3) -0.009(3)
C115 0.097(4) 0.106(4) 0.116(4) 0.029(4) 0.010(4) -0.002(4)
C116 0.079(4) 0.070(4) 0.067(4) 0.039(3) 0.017(3) -0.006(3)
C117 0.084(4) 0.097(4) 0.101(4) 0.035(4) 0.008(3) -0.004(3)
C118 0.074(6) 0.084(6) 0.116(7) 0.032(6) 0.033(6) 0.014(6)
C119 0.089(4) 0.104(4) 0.117(4) 0.034(4) 0.013(4) 0.004(4)
C120 0.094(6) 0.117(6) 0.134(6) 0.021(6) 0.054(5) -0.023(6)
C121 0.069(6) 0.065(5) 0.065(6) 0.041(5) -0.005(5) -0.011(5)

loop_
_atom_type_symbol
_atom_type_description
_atom_type_scat_dispersion_real
_atom_type_scat_dispersion_imag
_atom_type_scat_source
C C 0.0137 0.0067 'International Tables Vol C Tables 4.2.6.8 and 6.1.1.4'
H H 0.0000 0.0000 'International Tables Vol C Tables 4.2.6.8 and 6.1.1.4'
Cl Cl 0.3281 0.5435 'International Tables Vol C Tables 4.2.6.8 and 6.1.1.4'
N N 0.0241 0.0134 'International Tables Vol C Tables 4.2.6.8 and 6.1.1.4'
Si Si 0.2153 0.2529 'International Tables Vol C Tables 4.2.6.8 and 6.1.1.4'
Zn Zn -2.7473 0.5279 'International Tables Vol C Tables 4.2.6.8 and 6.1.1.4'

loop_
_geom_angle_atom_site_label_1
_geom_angle_atom_site_label_2
_geom_angle_atom_site_label_3
_geom_angle
_geom_angle_site_symmetry_1
_geom_angle_site_symmetry_3
_geom_angle_publ_flag
N1 Zn01 Cl1 106.23(15) . . ?
N1 Zn01 N2 88.8(2) . . ?
N1 Zn01 N3 88.5(2) . . ?
N1 Zn01 N4 153.0(2) . . ?
N2 Zn01 Cl1 97.44(16) . . ?
N2 Zn01 N3 164.7(2) . . ?
N3 Zn01 Cl1 97.78(16) . . ?
N4 Zn01 Cl1 100.78(16) . . ?
N4 Zn01 N2 87.9(2) . . ?
N4 Zn01 N3 87.7(2) . . ?
C39 Si1 C46 106.1(3) . . ?
C39 Si1 C49 107.2(3) . . ?
C39 Si1 C62 108.6(4) . . ?
C46 Si1 C62 110.0(4) . . ?
C49 Si1 C46 110.5(4) . . ?
C49 Si1 C62 114.2(4) . . ?
C48 Si2 C68 107.7(4) . . ?
C48 Si2 C72 107.3(4) . . ?
C48 Si2 C73 105.4(4) . . ?
C68 Si2 C72 108.5(5) . . ?
C68 Si2 C73 111.0(5) . . ?
C73 Si2 C72 116.4(6) . . ?
C56 Si3 C77 105.1(5) . . ?
C56 Si3 C82 107.7(4) . . ?
C82 Si3 C77 103.9(6) . . ?
C83 Si3 C56 109.6(5) . . ?
C83 Si3 C77 108.4(6) . . ?
C83 Si3 C82 121.0(6) . . ?
C58 Si4 C96 105.0(10) . . ?
C101 Si4 C58 115.6(10) . . ?
C101 Si4 C96 107.1(9) . . ?
C103 Si4 C58 107.7(9) . . ?
C103 Si4 C96 106.9(8) . . ?
C103 Si4 C101 113.9(9) . . ?
H1A C1 H1B 109.5 . . ?
H1A C1 H1C 109.5 . . ?
H1B C1 H1C 109.5 . . ?
C81 C1 H1A 105.7 . . ?
C81 C1 H1B 102.8 . . ?
C81 C1 H1C 119.5 . . ?
C6 N1 Zn01 125.6(4) . . ?
C10 N1 Zn01 125.9(4) . . ?
C10 N1 C6 108.3(5) . . ?
C2 N2 Zn01 124.9(4) . . ?
C2 N2 C11 108.4(5) . . ?
C11 N2 Zn01 124.4(4) . . ?
C9 N3 Zn01 122.8(4) . . ?
C19 N3 Zn01 124.2(4) . . ?
C19 N3 C9 108.7(5) . . ?
C3 N4 Zn01 126.0(4) . . ?
C3 N4 C29 107.8(5) . . ?
C29 N4 Zn01 126.1(4) . . ?
N2 C2 C13 123.8(6) . . ?
N2 C2 C20 110.6(6) . . ?
C13 C2 C20 125.3(6) . . ?
N4 C3 C8 109.8(6) . . ?
N4 C3 C13 124.5(6) . . ?
C13 C3 C8 125.6(6) . . ?
C5 C4 C10 106.1(6) . . ?
C12 C4 C5 119.9(6) . . ?
C12 C4 C10 133.8(6) . . ?
C4 C5 C6 105.8(6) . . ?
C21 C5 C4 120.5(6) . . ?
C21 C5 C6 133.5(6) . . ?
N1 C6 C5 109.7(6) . . ?
N1 C6 C17 125.0(6) . . ?
C17 C6 C5 125.1(6) . . ?
C20 C7 C11 106.5(6) . . ?
C28 C7 C11 133.8(6) . . ?
C28 C7 C20 119.6(6) . . ?
C23 C8 C3 105.7(5) . . ?
C36 C8 C3 132.6(6) . . ?
C36 C8 C23 121.2(6) . . ?
N3 C9 C25 123.1(6) . . ?
N3 C9 C31 109.6(6) . . ?
C25 C9 C31 126.9(6) . . ?
N1 C10 C4 109.8(5) . . ?
N1 C10 C16 125.1(6) . . ?
C16 C10 C4 124.9(6) . . ?
N2 C11 C7 109.2(6) . . ?
N2 C11 C16 123.5(6) . . ?
C16 C11 C7 127.3(6) . . ?
C4 C12 H12 120.2 . . ?
C4 C12 C15 119.5(6) . . ?
C15 C12 H12 120.2 . . ?
C2 C13 C3 125.5(6) . . ?
C2 C13 C45 119.6(6) . . ?
C3 C13 C45 114.7(6) . . ?
C15 C14 C38 119.2(6) . . ?
C21 C14 C15 119.1(6) . . ?
C21 C14 C38 121.7(7) . . ?
C12 C15 C14 120.8(6) . . ?
C12 C15 C35 121.9(7) . . ?
C14 C15 C35 117.3(6) . . ?
C10 C16 C11 127.3(6) . . ?
C10 C16 C22 116.1(6) . . ?
C11 C16 C22 116.5(6) . . ?
C6 C17 C18 115.2(6) . . ?
C19 C17 C6 127.1(6) . . ?
C19 C17 C18 117.6(6) . . ?
C48 C18 C17 174.9(8) . . ?
N3 C19 C17 123.8(6) . . ?
N3 C19 C30 110.5(6) . . ?
C17 C19 C30 125.6(6) . . ?
C7 C20 C2 105.2(6) . . ?
C43 C20 C2 133.9(6) . . ?
C43 C20 C7 120.9(6) . . ?
C5 C21 C14 120.0(6) . . ?
C5 C21 H21 120.0 . . ?
C14 C21 H21 120.0 . . ?
C39 C22 C16 174.7(7) . . ?
C8 C23 C29 106.9(5) . . ?
C27 C23 C8 120.4(6) . . ?
C27 C23 C29 132.2(6) . . ?
C36 C24 C26 119.4(6) . . ?
C36 C24 C52 122.1(7) . . ?
C52 C24 C26 118.3(6) . . ?
C9 C25 C41 118.1(6) . . ?
C29 C25 C9 126.9(6) . . ?
C29 C25 C41 115.0(6) . . ?
C27 C26 C24 120.0(6) . . ?
C27 C26 C33 121.9(7) . . ?
C33 C26 C24 118.1(6) . . ?
C23 C27 C26 119.5(6) . . ?
C23 C27 H27 120.3 . . ?
C26 C27 H27 120.3 . . ?
C7 C28 H28 120.2 . . ?
C7 C28 C32 119.6(7) . . ?
C32 C28 H28 120.2 . . ?
N4 C29 C23 109.1(6) . . ?
N4 C29 C25 123.4(6) . . ?
C25 C29 C23 127.3(6) . . ?
C31 C30 C19 104.8(6) . . ?
C37 C30 C19 134.7(6) . . ?
C37 C30 C31 120.5(6) . . ?
C30 C31 C9 106.2(6) . . ?
C50 C31 C9 133.8(7) . . ?
C50 C31 C30 120.0(6) . . ?
C28 C32 C40 120.7(6) . . ?
C28 C32 C57 121.0(7) . . ?
C40 C32 C57 118.3(7) . . ?
C26 C33 H33 119.1 . . ?
C42 C33 C26 121.8(7) . . ?
C42 C33 H33 119.1 . . ?
C38 C34 H34 119.5 . . ?
C38 C34 C44 120.9(7) . . ?
C44 C34 H34 119.5 . . ?
C15 C35 H35 119.1 . . ?
C44 C35 C15 121.7(7) . . ?
C44 C35 H35 119.1 . . ?
C8 C36 C24 119.5(7) . . ?
C8 C36 H36 120.2 . . ?
C24 C36 H36 120.2 . . ?
C30 C37 H37 119.8 . . ?
C30 C37 C51 120.5(7) . . ?
C51 C37 H37 119.8 . . ?
C14 C38 H38 119.9 . . ?
C34 C38 C14 120.2(7) . . ?
C34 C38 H38 119.9 . . ?
C22 C39 Si1 173.3(6) . . ?
C32 C40 C43 118.8(6) . . ?
C32 C40 C54 118.8(6) . . ?
C43 C40 C54 122.3(7) . . ?
C56 C41 C25 176.3(9) . . ?
C33 C42 H42 120.2 . . ?
C33 C42 C59 119.7(7) . . ?
C59 C42 H42 120.2 . . ?
C20 C43 C40 120.2(6) . . ?
C20 C43 H43 119.9 . . ?
C40 C43 H43 119.9 . . ?
C34 C44 H44 119.8 . . ?
C35 C44 C34 120.4(7) . . ?
C35 C44 H44 119.8 . . ?
C58 C45 C13 174.7(9) . . ?
Si1 C46 H46 105.9 . . ?
C64 C46 Si1 114.7(6) . . ?
C64 C46 H46 105.9 . . ?
C69 C46 Si1 113.3(6) . . ?
C69 C46 H46 105.9 . . ?
C69 C46 C64 110.5(7) . . ?
C50 C47 C51 119.7(7) . . ?
C50 C47 C67 123.1(8) . . ?
C67 C47 C51 117.1(8) . . ?
C18 C48 Si2 175.0(7) . . ?
Si1 C49 H49 107.1 . . ?
C55 C49 Si1 111.9(5) . . ?
C55 C49 H49 107.1 . . ?
C55 C49 C60 109.2(7) . . ?
C60 C49 Si1 114.2(6) . . ?
C60 C49 H49 107.1 . . ?
C31 C50 C47 120.3(7) . . ?
C31 C50 H50 119.8 . . ?
C47 C50 H50 119.8 . . ?
C37 C51 C47 118.9(7) . . ?
C66 C51 C37 121.7(8) . . ?
C66 C51 C47 119.3(7) . . ?
C24 C52 H52 119.3 . . ?
C59 C52 C24 121.4(7) . . ?
C59 C52 H52 119.3 . . ?
H53A C53 H53B 109.5 . . ?
H53A C53 H53C 109.5 . . ?
H53B C53 H53C 109.5 . . ?
C92 C53 H53A 109.5 . . ?
C92 C53 H53B 109.5 . . ?
C92 C53 H53C 109.5 . . ?
C40 C54 H54 119.3 . . ?
C63 C54 C40 121.4(8) . . ?
C63 C54 H54 119.3 . . ?
C49 C55 H55A 109.5 . . ?
C49 C55 H55B 109.5 . . ?
C49 C55 H55C 109.5 . . ?
H55A C55 H55B 109.5 . . ?
H55A C55 H55C 109.5 . . ?
H55B C55 H55C 109.5 . . ?
C81 N5 C85 100.6(6) . . ?
C89 N5 C81 114.7(7) . . ?
C89 N5 C85 107.7(6) . . ?
C89 N5 C92 118.4(7) . . ?
C92 N5 C81 112.3(5) . . ?
C92 N5 C85 100.3(6) . . ?
C115 N5 C114 104.8(8) . . ?
C115 N5 C119 108.6(8) . . ?
C117 N5 C114 114.0(8) . . ?
C117 N5 C115 110.5(8) . . ?
C117 N5 C119 109.8(7) . . ?
C119 N5 C114 109.0(8) . . ?
C41 C56 Si3 179.6(8) . . ?
C32 C57 H57 119.7 . . ?
C61 C57 C32 120.7(8) . . ?
C61 C57 H57 119.7 . . ?
C45 C58 Si4 177.4(10) . . ?
C45 C58 Si5 167.5(10) . . ?
C42 C59 H59 119.6 . . ?
C52 C59 C42 120.7(7) . . ?
C52 C59 H59 119.6 . . ?
C49 C60 H60A 109.5 . . ?
C49 C60 H60B 109.5 . . ?
C49 C60 H60C 109.5 . . ?
H60A C60 H60B 109.5 . . ?
H60A C60 H60C 109.5 . . ?
H60B C60 H60C 109.5 . . ?
C57 C61 H61 120.1 . . ?
C57 C61 C63 119.7(8) . . ?
C63 C61 H61 120.1 . . ?
Si1 C62 H62 105.9 . . ?
C65 C62 Si1 115.2(6) . . ?
C65 C62 H62 105.9 . . ?
C65 C62 C71 110.5(7) . . ?
C71 C62 Si1 112.6(7) . . ?
C71 C62 H62 105.9 . . ?
C54 C63 C61 121.0(8) . . ?
C54 C63 H63 119.5 . . ?
C61 C63 H63 119.5 . . ?
C46 C64 H64A 109.5 . . ?
C46 C64 H64B 109.5 . . ?
C46 C64 H64C 109.5 . . ?
H64A C64 H64B 109.5 . . ?
H64A C64 H64C 109.5 . . ?
H64B C64 H64C 109.5 . . ?
C62 C65 H65A 109.5 . . ?
C62 C65 H65B 109.5 . . ?
C62 C65 H65C 109.5 . . ?
H65A C65 H65B 109.5 . . ?
H65A C65 H65C 109.5 . . ?
H65B C65 H65C 109.5 . . ?
C51 C66 H66 119.6 . . ?
C70 C66 C51 120.9(8) . . ?
C70 C66 H66 119.6 . . ?
C47 C67 H67 118.8 . . ?
C74 C67 C47 122.4(9) . . ?
C74 C67 H67 118.8 . . ?
Si2 C68 H68 107.1 . . ?
C79 C68 Si2 114.8(7) . . ?
C79 C68 H68 107.1 . . ?
C79 C68 C80 110.1(10) . . ?
C80 C68 Si2 110.3(8) . . ?
C80 C68 H68 107.1 . . ?
C46 C69 H69A 109.5 . . ?
C46 C69 H69B 109.5 . . ?
C46 C69 H69C 109.5 . . ?
H69A C69 H69B 109.5 . . ?
H69A C69 H69C 109.5 . . ?
H69B C69 H69C 109.5 . . ?
C66 C70 H70 119.7 . . ?
C66 C70 C74 120.5(9) . . ?
C74 C70 H70 119.7 . . ?
C62 C71 H71A 109.5 . . ?
C62 C71 H71B 109.5 . . ?
C62 C71 H71C 109.5 . . ?
H71A C71 H71B 109.5 . . ?
H71A C71 H71C 109.5 . . ?
H71B C71 H71C 109.5 . . ?
Si2 C72 H72 101.1 . . ?
C75 C72 Si2 115.3(9) . . ?
C75 C72 H72 101.1 . . ?
C90 C72 Si2 119.0(9) . . ?
C90 C72 H72 101.1 . . ?
C90 C72 C75 114.8(10) . . ?
Si2 C73 H73 105.0 . . ?
C76 C73 Si2 115.8(7) . . ?
C76 C73 H73 105.0 . . ?
C76 C73 C84 111.3(9) . . ?
C84 C73 Si2 113.5(8) . . ?
C84 C73 H73 105.0 . . ?
C67 C74 C70 119.8(9) . . ?
C67 C74 H74 120.1 . . ?
C70 C74 H74 120.1 . . ?
C72 C75 H75A 109.5 . . ?
C72 C75 H75B 109.5 . . ?
C72 C75 H75C 109.5 . . ?
H75A C75 H75B 109.5 . . ?
H75A C75 H75C 109.5 . . ?
H75B C75 H75C 109.5 . . ?
C73 C76 H76A 109.5 . . ?
C73 C76 H76B 109.5 . . ?
C73 C76 H76C 109.5 . . ?
H76A C76 H76B 109.5 . . ?
H76A C76 H76C 109.5 . . ?
H76B C76 H76C 109.5 . . ?
Si3 C77 H77 107.8 . . ?
C78 C77 Si3 107.1(8) . . ?
C78 C77 H77 107.8 . . ?
C88 C77 Si3 110.8(9) . . ?
C88 C77 H77 107.8 . . ?
C88 C77 C78 115.2(12) . . ?
C77 C78 H78A 109.5 . . ?
C77 C78 H78B 109.5 . . ?
C77 C78 H78C 109.5 . . ?
H78A C78 H78B 109.5 . . ?
H78A C78 H78C 109.5 . . ?
H78B C78 H78C 109.5 . . ?
C68 C79 H79A 109.5 . . ?
C68 C79 H79B 109.5 . . ?
C68 C79 H79C 109.5 . . ?
H79A C79 H79B 109.5 . . ?
H79A C79 H79C 109.5 . . ?
H79B C79 H79C 109.5 . . ?
C68 C80 H80A 109.5 . . ?
C68 C80 H80B 109.5 . . ?
C68 C80 H80C 109.5 . . ?
H80A C80 H80B 109.5 . . ?
H80A C80 H80C 109.5 . . ?
H80B C80 H80C 109.5 . . ?
C1 C81 N5 124.1(6) . . ?
C1 C81 H81A 106.3 . . ?
C1 C81 H81B 106.3 . . ?
N5 C81 H81A 106.3 . . ?
N5 C81 H81B 106.3 . . ?
H81A C81 H81B 106.4 . . ?
Si3 C82 H82 107.6 . . ?
C87 C82 Si3 115.3(8) . . ?
C87 C82 H82 107.6 . . ?
C87 C82 C94 110.6(12) . . ?
C94 C82 Si3 107.9(8) . . ?
C94 C82 H82 107.6 . . ?
Si3 C83 H83 104.4 . . ?
C86 C83 Si3 112.9(9) . . ?
C86 C83 H83 104.4 . . ?
C86 C83 C104 118.6(14) . . ?
C104 C83 Si3 110.5(9) . . ?
C104 C83 H83 104.4 . . ?
C73 C84 H84A 109.5 . . ?
C73 C84 H84B 109.5 . . ?
C73 C84 H84C 109.5 . . ?
H84A C84 H84B 109.5 . . ?
H84A C84 H84C 109.5 . . ?
H84B C84 H84C 109.5 . . ?
N5 C85 H85A 106.2 . . ?
N5 C85 H85B 106.2 . . ?
H85A C85 H85B 106.4 . . ?
C91 C85 N5 124.6(6) . . ?
C91 C85 H85A 106.2 . . ?
C91 C85 H85B 106.2 . . ?
C83 C86 H86A 109.5 . . ?
C83 C86 H86B 109.5 . . ?
C83 C86 H86C 109.5 . . ?
H86A C86 H86B 109.5 . . ?
H86A C86 H86C 109.5 . . ?
H86B C86 H86C 109.5 . . ?
C82 C87 H87A 109.5 . . ?
C82 C87 H87B 109.5 . . ?
C82 C87 H87C 109.5 . . ?
H87A C87 H87B 109.5 . . ?
H87A C87 H87C 109.5 . . ?
H87B C87 H87C 109.5 . . ?
C77 C88 H88A 109.5 . . ?
C77 C88 H88B 109.5 . . ?
C77 C88 H88C 109.5 . . ?
H88A C88 H88B 109.5 . . ?
H88A C88 H88C 109.5 . . ?
H88B C88 H88C 109.5 . . ?
N5 C89 H89A 112.2 . . ?
N5 C89 H89B 112.2 . . ?
H89A C89 H89B 109.8 . . ?
C120 C89 N5 97.9(11) . . ?
C120 C89 H89A 112.2 . . ?
C120 C89 H89B 112.2 . . ?
C72 C90 H90A 109.5 . . ?
C72 C90 H90B 109.5 . . ?
C72 C90 H90C 109.5 . . ?
H90A C90 H90B 109.5 . . ?
H90A C90 H90C 109.5 . . ?
H90B C90 H90C 109.5 . . ?
C85 C91 H91A 109.5 . . ?
C85 C91 H91B 109.5 . . ?
C85 C91 H91C 109.5 . . ?
H91A C91 H91B 109.5 . . ?
H91A C91 H91C 109.5 . . ?
H91B C91 H91C 109.5 . . ?
C53 C92 H92A 107.7 . . ?
C53 C92 H92B 107.7 . . ?
N5 C92 C53 118.6(8) . . ?
N5 C92 H92A 107.7 . . ?
N5 C92 H92B 107.7 . . ?
H92A C92 H92B 107.1 . . ?
H93A C93 H93B 109.5 . . ?
H93A C93 H93C 109.5 . . ?
H93B C93 H93C 109.4 . . ?
C115 C93 H93A 103.8 . . ?
C115 C93 H93B 107.4 . . ?
C115 C93 H93C 117.1 . . ?
C82 C94 H94A 109.5 . . ?
C82 C94 H94B 109.4 . . ?
C82 C94 H94C 109.5 . . ?
H94A C94 H94B 109.5 . . ?
H94A C94 H94C 109.5 . . ?
H94B C94 H94C 109.5 . . ?
H95A C95 H95B 109.5 . . ?
H95A C95 H95C 109.5 . . ?
H95B C95 H95C 109.5 . . ?
C101 C95 H95A 109.5 . . ?
C101 C95 H95B 109.5 . . ?
C101 C95 H95C 109.5 . . ?
Si4 C96 H96 103.5 . . ?
C99 C96 Si4 115.0(16) . . ?
C99 C96 H96 103.5 . . ?
C99 C96 C100 110.0(5) . . ?
C100 C96 Si4 119.2(17) . . ?
C100 C96 H96 103.5 . . ?
H97A C97 H97B 109.5 . . ?
H97A C97 H97C 109.5 . . ?
H97B C97 H97C 109.5 . . ?
C103 C97 H97A 109.5 . . ?
C103 C97 H97B 109.5 . . ?
C103 C97 H97C 109.5 . . ?
H98A C98 H98B 109.5 . . ?
H98A C98 H98C 109.5 . . ?
H98B C98 H98C 109.5 . . ?
C101 C98 H98A 109.5 . . ?
C101 C98 H98B 109.5 . . ?
C101 C98 H98C 109.5 . . ?
C96 C99 H99A 109.5 . . ?
C96 C99 H99B 109.5 . . ?
C96 C99 H99C 109.5 . . ?
H99A C99 H99B 109.5 . . ?
H99A C99 H99C 109.5 . . ?
H99B C99 H99C 109.5 . . ?
C96 C100 H10A 109.5 . . ?
C96 C100 H10B 109.5 . . ?
C96 C100 H10C 109.5 . . ?
H10A C100 H10B 109.5 . . ?
H10A C100 H10C 109.5 . . ?
H10B C100 H10C 109.5 . . ?
Si4 C101 H101 94.4 . . ?
C95 C101 Si4 109.6(13) . . ?
C95 C101 H101 94.4 . . ?
C98 C101 Si4 139.7(14) . . ?
C98 C101 C95 108.8(5) . . ?
C98 C101 H101 94.4 . . ?
H10D C102 H10E 109.5 . . ?
H10D C102 H10F 109.5 . . ?
H10E C102 H10F 109.5 . . ?
C103 C102 H10D 109.5 . . ?
C103 C102 H10E 109.5 . . ?
C103 C102 H10F 109.5 . . ?
Si4 C103 H103 96.3 . . ?
C97 C103 Si4 122.2(9) . . ?
C97 C103 C102 110.4(5) . . ?
C97 C103 H103 96.3 . . ?
C102 C103 Si4 123.8(9) . . ?
C102 C103 H103 96.3 . . ?
C83 C104 H10G 109.5 . . ?
C83 C104 H10H 109.5 . . ?
C83 C104 H10I 109.5 . . ?
H10G C104 H10H 109.5 . . ?
H10G C104 H10I 109.5 . . ?
H10H C104 H10I 109.5 . . ?
C58 Si5 C111 110.2(10) . . ?
C106 Si5 C58 117.0(11) . . ?
C106 Si5 C111 108.8(8) . . ?
C106 Si5 C113 108.5(9) . . ?
C113 Si5 C58 107.4(9) . . ?
C113 Si5 C111 104.1(9) . . ?
H10J C105 H10K 109.5 . . ?
H10J C105 H10L 109.5 . . ?
H10K C105 H10L 109.5 . . ?
C111 C105 H10J 109.5 . . ?
C111 C105 H10K 109.5 . . ?
C111 C105 H10L 109.5 . . ?
Si5 C106 H106 100.6 . . ?
C109 C106 Si5 133.4(17) . . ?
C109 C106 H106 100.6 . . ?
C109 C106 C110 109.6(5) . . ?
C110 C106 Si5 106.4(15) . . ?
C110 C106 H106 100.6 . . ?
H10M C107 H10N 109.5 . . ?
H10M C107 H10O 109.5 . . ?
H10N C107 H10O 109.5 . . ?
C113 C107 H10M 109.5 . . ?
C113 C107 H10N 109.5 . . ?
C113 C107 H10O 109.5 . . ?
H10P C108 H10Q 109.5 . . ?
H10P C108 H10R 109.5 . . ?
H10Q C108 H10R 109.5 . . ?
C111 C108 H10P 109.5 . . ?
C111 C108 H10Q 109.5 . . ?
C111 C108 H10R 109.5 . . ?
C106 C109 H10S 109.4 . . ?
C106 C109 H10T 110.0 . . ?
C106 C109 H10U 109.1 . . ?
H10S C109 H10T 109.5 . . ?
H10S C109 H10U 109.5 . . ?
H10T C109 H10U 109.5 . . ?
C106 C110 H11A 108.4 . . ?
C106 C110 H11B 110.1 . . ?
C106 C110 H11C 109.9 . . ?
H11A C110 H11B 109.5 . . ?
H11A C110 H11C 109.5 . . ?
H11B C110 H11C 109.5 . . ?
Si5 C111 H111 108.6 . . ?
C105 C111 Si5 113.9(15) . . ?
C105 C111 C108 109.4(5) . . ?
C105 C111 H111 108.6 . . ?
C108 C111 Si5 107.8(14) . . ?
C108 C111 H111 108.5 . . ?
H11D C112 H11E 109.5 . . ?
H11D C112 H11F 109.5 . . ?
H11E C112 H11F 109.5 . . ?
C113 C112 H11D 109.5 . . ?
C113 C112 H11E 109.5 . . ?
C113 C112 H11F 109.5 . . ?
Si5 C113 H113 90.9 . . ?
C107 C113 Si5 132.9(13) . . ?
C107 C113 C112 110.4(5) . . ?
C107 C113 H113 90.9 . . ?
C112 C113 Si5 116.6(13) . . ?
C112 C113 H113 90.9 . . ?
N5 C114 H11G 107.3 . . ?
N5 C114 H11H 107.3 . . ?
H11G C114 H11H 106.9 . . ?
C116 C114 N5 120.3(6) . . ?
C116 C114 H11G 107.3 . . ?
C116 C114 H11H 107.3 . . ?
N5 C115 H11I 104.2 . . ?
N5 C115 H11J 104.2 . . ?
C93 C115 N5 132.3(12) . . ?
C93 C115 H11I 104.2 . . ?
C93 C115 H11J 104.2 . . ?
H11I C115 H11J 105.5 . . ?
C114 C116 H11K 101.7 . . ?
C114 C116 H11L 113.0 . . ?
C114 C116 H11M 113.5 . . ?
H11K C116 H11L 109.5 . . ?
H11K C116 H11M 109.4 . . ?
H11L C116 H11M 109.5 . . ?
N5 C117 H11N 107.1 . . ?
N5 C117 H11O 107.0 . . ?
N5 C117 C121 121.1(6) . . ?
H11N C117 H11O 106.8 . . ?
C121 C117 H11N 107.0 . . ?
C121 C117 H11O 107.1 . . ?
H11P C118 H11Q 109.5 . . ?
H11P C118 H11R 109.5 . . ?
H11Q C118 H11R 109.5 . . ?
C119 C118 H11P 109.5 . . ?
C119 C118 H11Q 109.5 . . ?
C119 C118 H11R 109.5 . . ?
N5 C119 H11S 107.1 . . ?
N5 C119 H11T 107.1 . . ?
C118 C119 N5 120.9(6) . . ?
C118 C119 H11S 107.1 . . ?
C118 C119 H11T 107.1 . . ?
H11S C119 H11T 106.8 . . ?
C89 C120 H12A 103.5 . . ?
C89 C120 H12B 119.1 . . ?
C89 C120 H12C 105.5 . . ?
H12A C120 H12B 109.5 . . ?
H12A C120 H12C 109.5 . . ?
H12B C120 H12C 109.5 . . ?
C117 C121 H12D 108.5 . . ?
C117 C121 H12E 119.1 . . ?
C117 C121 H12F 100.3 . . ?
H12D C121 H12E 109.5 . . ?
H12D C121 H12F 109.5 . . ?
H12E C121 H12F 109.5 . . ?

loop_
_geom_bond_atom_site_label_1
_geom_bond_atom_site_label_2
_geom_bond_distance
_geom_bond_site_symmetry_2
_geom_bond_publ_flag
Zn01 Cl1 2.335(2) . ?
Zn01 N1 2.072(5) . ?
Zn01 N2 2.118(6) . ?
Zn01 N3 2.137(6) . ?
Zn01 N4 2.084(5) . ?
Si1 C39 1.831(7) . ?
Si1 C46 1.877(8) . ?
Si1 C49 1.875(8) . ?
Si1 C62 1.886(8) . ?
Si2 C48 1.832(8) . ?
Si2 C68 1.853(10) . ?
Si2 C72 1.874(12) . ?
Si2 C73 1.854(10) . ?
Si3 C56 1.819(8) . ?
Si3 C77 1.963(13) . ?
Si3 C82 1.839(11) . ?
Si3 C83 1.806(12) . ?
Si4 C58 1.831(12) . ?
Si4 C96 1.842(16) . ?
Si4 C101 1.778(15) . ?
Si4 C103 1.756(16) . ?
C1 H1A 0.9798 . ?
C1 H1B 0.9801 . ?
C1 H1C 0.9799 . ?
C1 C81 1.493(5) . ?
N1 C6 1.377(8) . ?
N1 C10 1.375(8) . ?
N2 C2 1.351(8) . ?
N2 C11 1.384(8) . ?
N3 C9 1.375(8) . ?
N3 C19 1.344(8) . ?
N4 C3 1.364(8) . ?
N4 C29 1.385(8) . ?
C2 C13 1.412(9) . ?
C2 C20 1.457(9) . ?
C3 C8 1.463(8) . ?
C3 C13 1.418(9) . ?
C4 C5 1.428(9) . ?
C4 C10 1.459(9) . ?
C4 C12 1.379(9) . ?
C5 C6 1.464(9) . ?
C5 C21 1.367(9) . ?
C6 C17 1.409(9) . ?
C7 C11 1.450(9) . ?
C7 C20 1.422(9) . ?
C7 C28 1.385(9) . ?
C8 C23 1.403(9) . ?
C8 C36 1.370(9) . ?
C9 C25 1.402(9) . ?
C9 C31 1.455(9) . ?
C10 C16 1.397(9) . ?
C11 C16 1.409(9) . ?
C12 H12 0.9500 . ?
C12 C15 1.390(9) . ?
C13 C45 1.426(10) . ?
C14 C15 1.415(9) . ?
C14 C21 1.406(9) . ?
C14 C38 1.420(9) . ?
C15 C35 1.428(9) . ?
C16 C22 1.440(9) . ?
C17 C18 1.438(9) . ?
C17 C19 1.409(9) . ?
C18 C48 1.213(9) . ?
C19 C30 1.474(9) . ?
C20 C43 1.361(9) . ?
C21 H21 0.9500 . ?
C22 C39 1.219(9) . ?
C23 C27 1.391(9) . ?
C23 C29 1.449(8) . ?
C24 C26 1.429(10) . ?
C24 C36 1.409(9) . ?
C24 C52 1.415(10) . ?
C25 C29 1.402(9) . ?
C25 C41 1.454(9) . ?
C26 C27 1.394(9) . ?
C26 C33 1.413(9) . ?
C27 H27 0.9500 . ?
C28 H28 0.9500 . ?
C28 C32 1.397(10) . ?
C30 C31 1.425(9) . ?
C30 C37 1.360(9) . ?
C31 C50 1.378(10) . ?
C32 C40 1.411(10) . ?
C32 C57 1.424(10) . ?
C33 H33 0.9500 . ?
C33 C42 1.358(9) . ?
C34 H34 0.9500 . ?
C34 C38 1.368(10) . ?
C34 C44 1.376(10) . ?
C35 H35 0.9500 . ?
C35 C44 1.353(10) . ?
C36 H36 0.9500 . ?
C37 H37 0.9500 . ?
C37 C51 1.418(10) . ?
C38 H38 0.9500 . ?
C40 C43 1.413(9) . ?
C40 C54 1.415(10) . ?
C41 C56 1.209(10) . ?
C42 H42 0.9500 . ?
C42 C59 1.405(10) . ?
C43 H43 0.9500 . ?
C44 H44 0.9500 . ?
C45 C58 1.195(10) . ?
C46 H46 1.0000 . ?
C46 C64 1.530(10) . ?
C46 C69 1.523(12) . ?
C47 C50 1.400(10) . ?
C47 C51 1.423(11) . ?
C47 C67 1.413(11) . ?
C49 H49 1.0000 . ?
C49 C55 1.510(11) . ?
C49 C60 1.523(11) . ?
C50 H50 0.9500 . ?
C51 C66 1.412(11) . ?
C52 H52 0.9500 . ?
C52 C59 1.350(10) . ?
C53 H53A 0.9800 . ?
C53 H53B 0.9800 . ?
C53 H53C 0.9800 . ?
C53 C92 1.512(5) . ?
C54 H54 0.9500 . ?
C54 C63 1.337(10) . ?
C55 H55A 0.9800 . ?
C55 H55B 0.9800 . ?
C55 H55C 0.9800 . ?
N5 C81 1.506(5) . ?
N5 C85 1.522(5) . ?
N5 C89 1.476(5) . ?
N5 C92 1.493(5) . ?
N5 C114 1.507(5) . ?
N5 C115 1.501(5) . ?
N5 C117 1.490(5) . ?
N5 C119 1.503(5) . ?
C57 H57 0.9500 . ?
C57 C61 1.373(11) . ?
C58 Si5 1.826(13) . ?
C59 H59 0.9500 . ?
C60 H60A 0.9800 . ?
C60 H60B 0.9800 . ?
C60 H60C 0.9800 . ?
C61 H61 0.9500 . ?
C61 C63 1.399(11) . ?
C62 H62 1.0000 . ?
C62 C65 1.525(12) . ?
C62 C71 1.528(11) . ?
C63 H63 0.9500 . ?
C64 H64A 0.9800 . ?
C64 H64B 0.9800 . ?
C64 H64C 0.9800 . ?
C65 H65A 0.9800 . ?
C65 H65B 0.9800 . ?
C65 H65C 0.9800 . ?
C66 H66 0.9500 . ?
C66 C70 1.360(11) . ?
C67 H67 0.9500 . ?
C67 C74 1.360(12) . ?
C68 H68 1.0000 . ?
C68 C79 1.518(14) . ?
C68 C80 1.539(14) . ?
C69 H69A 0.9800 . ?
C69 H69B 0.9800 . ?
C69 H69C 0.9800 . ?
C70 H70 0.9500 . ?
C70 C74 1.392(13) . ?
C71 H71A 0.9800 . ?
C71 H71B 0.9800 . ?
C71 H71C 0.9800 . ?
C72 H72 1.0000 . ?
C72 C75 1.519(13) . ?
C72 C90 1.439(16) . ?
C73 H73 1.0000 . ?
C73 C76 1.492(14) . ?
C73 C84 1.530(13) . ?
C74 H74 0.9500 . ?
C75 H75A 0.9800 . ?
C75 H75B 0.9800 . ?
C75 H75C 0.9800 . ?
C76 H76A 0.9800 . ?
C76 H76B 0.9800 . ?
C76 H76C 0.9800 . ?
C77 H77 1.0000 . ?
C77 C78 1.546(15) . ?
C77 C88 1.525(15) . ?
C78 H78A 0.9800 . ?
C78 H78B 0.9800 . ?
C78 H78C 0.9800 . ?
C79 H79A 0.9800 . ?
C79 H79B 0.9800 . ?
C79 H79C 0.9800 . ?
C80 H80A 0.9800 . ?
C80 H80B 0.9800 . ?
C80 H80C 0.9800 . ?
C81 H81A 0.9900 . ?
C81 H81B 0.9900 . ?
C82 H82 1.0000 . ?
C82 C87 1.533(5) . ?
C82 C94 1.538(5) . ?
C83 H83 1.0000 . ?
C83 C86 1.587(18) . ?
C83 C104 1.590(16) . ?
C84 H84A 0.9800 . ?
C84 H84B 0.9800 . ?
C84 H84C 0.9800 . ?
C85 H85A 0.9900 . ?
C85 H85B 0.9900 . ?
C85 C91 1.477(5) . ?
C86 H86A 0.9800 . ?
C86 H86B 0.9800 . ?
C86 H86C 0.9800 . ?
C87 H87A 0.9800 . ?
C87 H87B 0.9800 . ?
C87 H87C 0.9800 . ?
C88 H88A 0.9800 . ?
C88 H88B 0.9800 . ?
C88 H88C 0.9800 . ?
C89 H89A 0.9900 . ?
C89 H89B 0.9900 . ?
C89 C120 1.468(14) . ?
C90 H90A 0.9800 . ?
C90 H90B 0.9800 . ?
C90 H90C 0.9800 . ?
C91 H91A 0.9800 . ?
C91 H91B 0.9800 . ?
C91 H91C 0.9800 . ?
C92 H92A 0.9900 . ?
C92 H92B 0.9900 . ?
C93 H93A 0.9801 . ?
C93 H93B 0.9801 . ?
C93 H93C 0.9799 . ?
C93 C115 1.492(5) . ?
C94 H94A 0.9800 . ?
C94 H94B 0.9799 . ?
C94 H94C 0.9795 . ?
C95 H95A 0.9800 . ?
C95 H95B 0.9800 . ?
C95 H95C 0.9800 . ?
C95 C101 1.533(5) . ?
C96 H96 1.0000 . ?
C96 C99 1.522(5) . ?
C96 C100 1.531(5) . ?
C97 H97A 0.9800 . ?
C97 H97B 0.9800 . ?
C97 H97C 0.9800 . ?
C97 C103 1.523(5) . ?
C98 H98A 0.9800 . ?
C98 H98B 0.9800 . ?
C98 H98C 0.9800 . ?
C98 C101 1.531(5) . ?
C99 H99A 0.9800 . ?
C99 H99B 0.9800 . ?
C99 H99C 0.9800 . ?
C100 H10A 0.9800 . ?
C100 H10B 0.9800 . ?
C100 H10C 0.9800 . ?
C101 H101 1.0000 . ?
C102 H10D 0.9800 . ?
C102 H10E 0.9800 . ?
C102 H10F 0.9800 . ?
C102 C103 1.525(5) . ?
C103 H103 1.0000 . ?
C104 H10G 0.9800 . ?
C104 H10H 0.9800 . ?
C104 H10I 0.9800 . ?
Si5 C106 1.799(17) . ?
Si5 C111 1.854(18) . ?
Si5 C113 1.819(17) . ?
C105 H10J 0.9800 . ?
C105 H10K 0.9800 . ?
C105 H10L 0.9800 . ?
C105 C111 1.525(5) . ?
C106 H106 1.0000 . ?
C106 C109 1.530(5) . ?
C106 C110 1.531(5) . ?
C107 H10M 0.9800 . ?
C107 H10N 0.9800 . ?
C107 H10O 0.9800 . ?
C107 C113 1.521(5) . ?
C108 H10P 0.9800 . ?
C108 H10Q 0.9800 . ?
C108 H10R 0.9800 . ?
C108 C111 1.536(5) . ?
C109 H10S 0.9799 . ?
C109 H10T 0.9801 . ?
C109 H10U 0.9801 . ?
C110 H11A 0.9798 . ?
C110 H11B 0.9801 . ?
C110 H11C 0.9802 . ?
C111 H111 1.0000 . ?
C112 H11D 0.9800 . ?
C112 H11E 0.9800 . ?
C112 H11F 0.9800 . ?
C112 C113 1.528(5) . ?
C113 H113 1.0000 . ?
C114 H11G 0.9900 . ?
C114 H11H 0.9900 . ?
C114 C116 1.502(5) . ?
C115 H11I 0.9900 . ?
C115 H11J 0.9900 . ?
C116 H11K 0.9801 . ?
C116 H11L 0.9799 . ?
C116 H11M 0.9799 . ?
C117 H11N 0.9900 . ?
C117 H11O 0.9900 . ?
C117 C121 1.515(4) . ?
C118 H11P 0.9800 . ?
C118 H11Q 0.9800 . ?
C118 H11R 0.9800 . ?
C118 C119 1.496(5) . ?
C119 H11S 0.9900 . ?
C119 H11T 0.9900 . ?
C120 H12A 0.9796 . ?
C120 H12B 0.9801 . ?
C120 H12C 0.9800 . ?
C121 H12D 0.9802 . ?
C121 H12E 0.9799 . ?
C121 H12F 0.9800 . ?

loop_
_geom_torsion_atom_site_label_1
_geom_torsion_atom_site_label_2
_geom_torsion_atom_site_label_3
_geom_torsion_atom_site_label_4
_geom_torsion
_geom_torsion_site_symmetry_1
_geom_torsion_site_symmetry_2
_geom_torsion_site_symmetry_3
_geom_torsion_site_symmetry_4
_geom_torsion_publ_flag
Zn01 N1 C6 C5 179.1(4) . . . . ?
Zn01 N1 C6 C17 -5.7(9) . . . . ?
Zn01 N1 C10 C4 -178.9(4) . . . . ?
Zn01 N1 C10 C16 5.1(9) . . . . ?
Zn01 N2 C2 C13 -25.0(9) . . . . ?
Zn01 N2 C2 C20 160.6(4) . . . . ?
Zn01 N2 C11 C7 -162.6(4) . . . . ?
Zn01 N2 C11 C16 18.4(9) . . . . ?
Zn01 N3 C9 C25 31.2(9) . . . . ?
Zn01 N3 C9 C31 -155.3(5) . . . . ?
Zn01 N3 C19 C17 -23.9(9) . . . . ?
Zn01 N3 C19 C30 155.8(4) . . . . ?
Zn01 N4 C3 C8 168.2(4) . . . . ?
Zn01 N4 C3 C13 -15.6(9) . . . . ?
Zn01 N4 C29 C23 -167.7(4) . . . . ?
Zn01 N4 C29 C25 16.8(9) . . . . ?
N1 C6 C17 C18 -160.2(6) . . . . ?
N1 C6 C17 C19 15.5(11) . . . . ?
N1 C10 C16 C11 -17.5(11) . . . . ?
N1 C10 C16 C22 157.7(6) . . . . ?
N2 C2 C13 C3 -1.3(11) . . . . ?
N2 C2 C13 C45 173.2(6) . . . . ?
N2 C2 C20 C7 3.6(8) . . . . ?
N2 C2 C20 C43 -177.9(8) . . . . ?
N2 C11 C16 C10 4.3(11) . . . . ?
N2 C11 C16 C22 -170.8(6) . . . . ?
N3 C9 C25 C29 -2.5(11) . . . . ?
N3 C9 C25 C41 178.3(6) . . . . ?
N3 C9 C31 C30 -2.3(8) . . . . ?
N3 C9 C31 C50 175.4(8) . . . . ?
N3 C19 C30 C31 0.1(8) . . . . ?
N3 C19 C30 C37 -179.2(8) . . . . ?
N4 C3 C8 C23 4.5(8) . . . . ?
N4 C3 C8 C36 -167.5(8) . . . . ?
N4 C3 C13 C2 23.5(11) . . . . ?
N4 C3 C13 C45 -151.3(7) . . . . ?
C2 N2 C11 C7 1.0(7) . . . . ?
C2 N2 C11 C16 -178.0(6) . . . . ?
C2 C20 C43 C40 -179.2(7) . . . . ?
C3 N4 C29 C23 8.5(7) . . . . ?
C3 N4 C29 C25 -167.0(6) . . . . ?
C3 C8 C23 C27 -172.2(6) . . . . ?
C3 C8 C23 C29 0.8(7) . . . . ?
C3 C8 C36 C24 170.8(7) . . . . ?
C4 C5 C6 N1 3.3(7) . . . . ?
C4 C5 C6 C17 -171.9(6) . . . . ?
C4 C5 C21 C14 3.7(10) . . . . ?
C4 C10 C16 C11 167.1(6) . . . . ?
C4 C10 C16 C22 -17.7(9) . . . . ?
C4 C12 C15 C14 4.3(10) . . . . ?
C4 C12 C15 C35 -178.0(6) . . . . ?
C5 C4 C10 N1 -4.0(7) . . . . ?
C5 C4 C10 C16 172.1(6) . . . . ?
C5 C4 C12 C15 -3.6(9) . . . . ?
C5 C6 C17 C18 14.3(10) . . . . ?
C5 C6 C17 C19 -170.0(7) . . . . ?
C6 N1 C10 C4 6.1(7) . . . . ?
C6 N1 C10 C16 -170.0(6) . . . . ?
C6 C5 C21 C14 177.6(7) . . . . ?
C6 C17 C19 N3 1.0(12) . . . . ?
C6 C17 C19 C30 -178.6(7) . . . . ?
C7 C11 C16 C10 -174.4(6) . . . . ?
C7 C11 C16 C22 10.4(10) . . . . ?
C7 C20 C43 C40 -0.8(11) . . . . ?
C7 C28 C32 C40 0.9(11) . . . . ?
C7 C28 C32 C57 179.4(7) . . . . ?
C8 C3 C13 C2 -160.9(7) . . . . ?
C8 C3 C13 C45 24.4(10) . . . . ?
C8 C23 C27 C26 0.3(11) . . . . ?
C8 C23 C29 N4 -5.7(8) . . . . ?
C8 C23 C29 C25 169.6(7) . . . . ?
C9 N3 C19 C17 178.7(6) . . . . ?
C9 N3 C19 C30 -1.6(8) . . . . ?
C9 C25 C29 N4 -23.9(11) . . . . ?
C9 C25 C29 C23 161.4(7) . . . . ?
C9 C31 C50 C47 -176.6(8) . . . . ?
C10 N1 C6 C5 -5.8(7) . . . . ?
C10 N1 C6 C17 169.4(6) . . . . ?
C10 C4 C5 C6 0.4(7) . . . . ?
C10 C4 C5 C21 175.8(6) . . . . ?
C10 C4 C12 C15 -178.5(7) . . . . ?
C11 N2 C2 C13 171.6(6) . . . . ?
C11 N2 C2 C20 -2.8(7) . . . . ?
C11 C7 C20 C2 -2.8(7) . . . . ?
C11 C7 C20 C43 178.4(6) . . . . ?
C11 C7 C28 C32 -178.9(7) . . . . ?
C12 C4 C5 C6 -175.8(6) . . . . ?
C12 C4 C5 C21 -0.4(9) . . . . ?
C12 C4 C10 N1 171.5(7) . . . . ?
C12 C4 C10 C16 -12.4(11) . . . . ?
C12 C15 C35 C44 178.6(7) . . . . ?
C13 C2 C20 C7 -170.7(6) . . . . ?
C13 C2 C20 C43 7.8(13) . . . . ?
C13 C3 C8 C23 -171.7(7) . . . . ?
C13 C3 C8 C36 16.3(13) . . . . ?
C14 C15 C35 C44 -3.6(10) . . . . ?
C15 C14 C21 C5 -3.0(10) . . . . ?
C15 C14 C38 C34 2.9(10) . . . . ?
C15 C35 C44 C34 3.1(11) . . . . ?
C17 C19 C30 C31 179.8(7) . . . . ?
C17 C19 C30 C37 0.5(13) . . . . ?
C18 C17 C19 N3 176.6(6) . . . . ?
C18 C17 C19 C30 -3.0(11) . . . . ?
C19 N3 C9 C25 -171.1(6) . . . . ?
C19 N3 C9 C31 2.4(8) . . . . ?
C19 C30 C31 C9 1.3(7) . . . . ?
C19 C30 C31 C50 -176.8(7) . . . . ?
C19 C30 C37 C51 176.8(8) . . . . ?
C20 C2 C13 C3 172.3(7) . . . . ?
C20 C2 C13 C45 -13.2(11) . . . . ?
C20 C7 C11 N2 1.2(7) . . . . ?
C20 C7 C11 C16 -179.8(6) . . . . ?
C20 C7 C28 C32 2.8(11) . . . . ?
C21 C5 C6 N1 -171.3(7) . . . . ?
C21 C5 C6 C17 13.6(12) . . . . ?
C21 C14 C15 C12 -1.0(10) . . . . ?
C21 C14 C15 C35 -178.8(6) . . . . ?
C21 C14 C38 C34 -177.7(7) . . . . ?
C23 C8 C36 C24 -0.3(11) . . . . ?
C24 C26 C27 C23 -2.3(11) . . . . ?
C24 C26 C33 C42 1.9(11) . . . . ?
C24 C52 C59 C42 0.3(14) . . . . ?
C25 C9 C31 C30 170.9(7) . . . . ?
C25 C9 C31 C50 -11.4(14) . . . . ?
C26 C24 C36 C8 -1.7(12) . . . . ?
C26 C24 C52 C59 0.0(13) . . . . ?
C26 C33 C42 C59 -1.5(12) . . . . ?
C27 C23 C29 N4 166.1(7) . . . . ?
C27 C23 C29 C25 -18.7(12) . . . . ?
C27 C26 C33 C42 -177.5(7) . . . . ?
C28 C7 C11 N2 -177.2(7) . . . . ?
C28 C7 C11 C16 1.7(13) . . . . ?
C28 C7 C20 C2 176.0(6) . . . . ?
C28 C7 C20 C43 -2.9(10) . . . . ?
C28 C32 C40 C43 -4.5(11) . . . . ?
C28 C32 C40 C54 177.2(7) . . . . ?
C28 C32 C57 C61 -177.5(8) . . . . ?
C29 N4 C3 C8 -8.1(7) . . . . ?
C29 N4 C3 C13 168.2(6) . . . . ?
C29 C23 C27 C26 -170.5(7) . . . . ?
C30 C31 C50 C47 0.9(12) . . . . ?
C30 C37 C51 C47 -1.2(12) . . . . ?
C30 C37 C51 C66 -177.9(8) . . . . ?
C31 C9 C25 C29 -174.9(7) . . . . ?
C31 C9 C25 C41 6.0(11) . . . . ?
C31 C30 C37 C51 -2.4(12) . . . . ?
C32 C40 C43 C20 4.4(11) . . . . ?
C32 C40 C54 C63 0.1(12) . . . . ?
C32 C57 C61 C63 0.5(14) . . . . ?
C33 C26 C27 C23 177.0(7) . . . . ?
C33 C42 C59 C52 0.4(14) . . . . ?
C36 C8 C23 C27 1.0(11) . . . . ?
C36 C8 C23 C29 173.9(7) . . . . ?
C36 C24 C26 C27 3.0(11) . . . . ?
C36 C24 C26 C33 -176.4(7) . . . . ?
C36 C24 C52 C59 175.2(9) . . . . ?
C37 C30 C31 C9 -179.3(7) . . . . ?
C37 C30 C31 C50 2.6(11) . . . . ?
C37 C51 C66 C70 178.5(10) . . . . ?
C38 C14 C15 C12 178.4(6) . . . . ?
C38 C14 C15 C35 0.6(9) . . . . ?
C38 C14 C21 C5 177.6(6) . . . . ?
C38 C34 C44 C35 0.5(11) . . . . ?
C39 Si1 C46 C64 177.1(6) . . . . ?
C39 Si1 C46 C69 -54.8(8) . . . . ?
C39 Si1 C49 C55 -57.7(6) . . . . ?
C39 Si1 C49 C60 67.0(6) . . . . ?
C39 Si1 C62 C65 -40.8(7) . . . . ?
C39 Si1 C62 C71 -168.7(6) . . . . ?
C40 C32 C57 C61 1.0(12) . . . . ?
C40 C54 C63 C61 1.5(14) . . . . ?
C41 C25 C29 N4 155.3(6) . . . . ?
C41 C25 C29 C23 -19.4(10) . . . . ?
C43 C40 C54 C63 -178.1(8) . . . . ?
C44 C34 C38 C14 -3.5(11) . . . . ?
C45 C58 Si5 C106 -176(4) . . . . ?
C45 C58 Si5 C111 59(4) . . . . ?
C45 C58 Si5 C113 -54(4) . . . . ?
C46 Si1 C49 C55 57.5(6) . . . . ?
C46 Si1 C49 C60 -177.8(6) . . . . ?
C46 Si1 C62 C65 -156.5(6) . . . . ?
C46 Si1 C62 C71 75.6(7) . . . . ?
C47 C51 C66 C70 1.8(16) . . . . ?
C47 C67 C74 C70 -1(2) . . . . ?
C48 Si2 C68 C79 68.4(9) . . . . ?
C48 Si2 C68 C80 -56.7(8) . . . . ?
C48 Si2 C72 C75 169.9(9) . . . . ?
C48 Si2 C72 C90 -47.7(13) . . . . ?
C48 Si2 C73 C76 48.6(10) . . . . ?
C48 Si2 C73 C84 179.1(9) . . . . ?
C49 Si1 C46 C64 61.3(7) . . . . ?
C49 Si1 C46 C69 -170.7(7) . . . . ?
C49 Si1 C62 C65 78.7(7) . . . . ?
C49 Si1 C62 C71 -49.2(7) . . . . ?
C50 C47 C51 C37 4.6(13) . . . . ?
C50 C47 C51 C66 -178.6(9) . . . . ?
C50 C47 C67 C74 178.0(11) . . . . ?
C51 C47 C50 C31 -4.5(13) . . . . ?
C51 C47 C67 C74 1.1(17) . . . . ?
C51 C66 C70 C74 -1.4(19) . . . . ?
C52 C24 C26 C27 178.3(7) . . . . ?
C52 C24 C26 C33 -1.1(11) . . . . ?
C52 C24 C36 C8 -176.8(8) . . . . ?
C54 C40 C43 C20 -177.4(7) . . . . ?
C56 Si3 C82 C87 -165.8(10) . . . . ?
C56 Si3 C82 C94 70.1(9) . . . . ?
C56 Si3 C83 C86 -52.5(12) . . . . ?
C56 Si3 C83 C104 172.0(10) . . . . ?
C57 C32 C40 C43 177.0(7) . . . . ?
C57 C32 C40 C54 -1.3(11) . . . . ?
C57 C61 C63 C54 -1.8(14) . . . . ?
C58 Si4 C96 C99 -79.8(19) . . . . ?
C58 Si4 C96 C100 54.0(19) . . . . ?
C58 Si4 C101 C95 43(2) . . . . ?
C58 Si4 C101 C98 -155(3) . . . . ?
C58 Si4 C103 C97 37(2) . . . . ?
C58 Si4 C103 C102 -119(2) . . . . ?
C58 Si5 C106 C109 -83(3) . . . . ?
C58 Si5 C106 C110 56(2) . . . . ?
C58 Si5 C111 C105 4.0(17) . . . . ?
C58 Si5 C111 C108 -117.5(16) . . . . ?
C58 Si5 C113 C107 15(3) . . . . ?
C58 Si5 C113 C112 -162(2) . . . . ?
C62 Si1 C46 C64 -65.7(7) . . . . ?
C62 Si1 C46 C69 62.4(8) . . . . ?
C62 Si1 C49 C55 -177.9(5) . . . . ?
C62 Si1 C49 C60 -53.3(7) . . . . ?
C66 C70 C74 C67 1(2) . . . . ?
C67 C47 C50 C31 178.7(9) . . . . ?
C67 C47 C51 C37 -178.4(9) . . . . ?
C67 C47 C51 C66 -1.6(14) . . . . ?
C68 Si2 C72 C75 53.7(11) . . . . ?
C68 Si2 C72 C90 -163.8(12) . . . . ?
C68 Si2 C73 C76 165.0(8) . . . . ?
C68 Si2 C73 C84 -64.5(10) . . . . ?
C72 Si2 C68 C79 -175.7(8) . . . . ?
C72 Si2 C68 C80 59.2(8) . . . . ?
C72 Si2 C73 C76 -70.2(10) . . . . ?
C72 Si2 C73 C84 60.3(10) . . . . ?
C73 Si2 C68 C79 -46.5(9) . . . . ?
C73 Si2 C68 C80 -171.6(7) . . . . ?
C73 Si2 C72 C75 -72.4(11) . . . . ?
C73 Si2 C72 C90 70.1(13) . . . . ?
C77 Si3 C82 C87 -54.7(12) . . . . ?
C77 Si3 C82 C94 -178.8(8) . . . . ?
C77 Si3 C83 C86 -166.6(10) . . . . ?
C77 Si3 C83 C104 57.9(12) . . . . ?
C81 N5 C85 C91 -129.7(12) . . . . ?
C81 N5 C89 C120 -70.7(12) . . . . ?
C81 N5 C92 C53 -178.5(11) . . . . ?
C82 Si3 C83 C86 73.7(11) . . . . ?
C82 Si3 C83 C104 -61.8(13) . . . . ?
C83 Si3 C82 C87 67.1(13) . . . . ?
C83 Si3 C82 C94 -57.0(10) . . . . ?
C85 N5 C81 C1 -138.0(15) . . . . ?
C85 N5 C89 C120 178.3(10) . . . . ?
C85 N5 C92 C53 -72.4(12) . . . . ?
C89 N5 C81 C1 106.8(17) . . . . ?
C89 N5 C85 C91 -9.3(15) . . . . ?
C89 N5 C92 C53 44.3(14) . . . . ?
C92 N5 C81 C1 -32.2(17) . . . . ?
C92 N5 C85 C91 115.1(13) . . . . ?
C92 N5 C89 C120 65.7(12) . . . . ?
C96 Si4 C101 C95 -73(2) . . . . ?
C96 Si4 C101 C98 89(3) . . . . ?
C96 Si4 C103 C97 149.7(19) . . . . ?
C96 Si4 C103 C102 -7(3) . . . . ?
C101 Si4 C96 C99 44(2) . . . . ?
C101 Si4 C96 C100 177.3(17) . . . . ?
C101 Si4 C103 C97 -92(2) . . . . ?
C101 Si4 C103 C102 111(2) . . . . ?
C103 Si4 C96 C99 166.0(18) . . . . ?
C103 Si4 C96 C100 -60(2) . . . . ?
C103 Si4 C101 C95 168.8(16) . . . . ?
C103 Si4 C101 C98 -29(3) . . . . ?
C106 Si5 C111 C105 -125.6(17) . . . . ?
C106 Si5 C111 C108 112.9(16) . . . . ?
C106 Si5 C113 C107 142(3) . . . . ?
C106 Si5 C113 C112 -34(2) . . . . ?
C111 Si5 C106 C109 42(3) . . . . ?
C111 Si5 C106 C110 -178.0(17) . . . . ?
C111 Si5 C113 C107 -102(3) . . . . ?
C111 Si5 C113 C112 81(2) . . . . ?
C113 Si5 C106 C109 155(2) . . . . ?
C113 Si5 C106 C110 -65(2) . . . . ?
C113 Si5 C111 C105 118.9(16) . . . . ?
C113 Si5 C111 C108 -2.6(17) . . . . ?
C114 N5 C115 C93 -165(3) . . . . ?
C114 N5 C117 C121 73(3) . . . . ?
C114 N5 C119 C118 72(2) . . . . ?
C115 N5 C114 C116 -87(2) . . . . ?
C115 N5 C117 C121 -45(3) . . . . ?
C115 N5 C119 C118 -174(2) . . . . ?
C117 N5 C114 C116 152(2) . . . . ?
C117 N5 C115 C93 -42(3) . . . . ?
C117 N5 C119 C118 -53(2) . . . . ?
C119 N5 C114 C116 29(2) . . . . ?
C119 N5 C115 C93 78(3) . . . . ?
C119 N5 C117 C121 -165(3) . . . . ?

loop_
_smtbx_masks_void_nr
_smtbx_masks_void_average_x
_smtbx_masks_void_average_y
_smtbx_masks_void_average_z
_smtbx_masks_void_volume
_smtbx_masks_void_count_electrons
_smtbx_masks_void_content
1 0.155 0.773 0.861 12.7 0.0 ?
2 0.455 0.375 0.179 169.6 44.2 ?
3 0.545 0.625 0.821 169.6 43.6 ?
4 0.475 0.151 0.725 13.8 1.1 ?
5 0.525 0.849 0.275 13.8 1.1 ?
6 0.845 0.227 0.139 12.7 0.0 ?
